data_1576037
loop_
_publ_author_name
'An, Tai'
'Yao, Jiayao'
'Xiao, Zuo'
'Yu, Qi'
'Wang, Yu'
'Gao, Yueyue'
'Song, Yixiao'
'Huang, Zuoxin'
'Ding, Zheng'
'Zhang, Xinyue'
'Xie, Yuanpeng'
'Lv, Menglan'
'Zuo, Chuantian'
'Ding, Junqiao'
'Ding, Liming'

_publ_section_title
;
 Chiral tether-guided selective synthesis of <i>D</i> <sub><i>n</i></sub>
 -symmetric chiral conjugated nanorings.
;
_journal_issue 45
_journal_name_full 'Chemical science'
_journal_page_first 21404
_journal_page_last 21415
_journal_paper_doi 10.1039/d5sc06445g
_journal_volume 16
_journal_year 2025
_chemical_formula_moiety '3(C H2 Cl2), 2(C84 H72 N6 O6), C6 H14'
_chemical_formula_sum 'C177 H164 Cl6 N12 O12'
_chemical_formula_weight 2863.89
_space_group_crystal_system triclinic
_space_group_IT_number 1
_space_group_name_Hall 'P 1'
_space_group_name_H-M_alt 'P 1'
_atom_sites_solution_hydrogens geom
_atom_sites_solution_primary dual
_audit_creation_date 2024-12-07
_audit_creation_method
;
Olex2 1.3
(compiled 2020.11.12 svn.r5f609507 for OlexSys, GUI svn.r6408)
;
_audit_update_record
;
2025-04-03 deposited with the CCDC.	2025-10-10 downloaded from the CCDC.
;
_cell_angle_alpha 68.118(3)
_cell_angle_beta 83.583(3)
_cell_angle_gamma 74.293(3)
_cell_formula_units_Z 1
_cell_length_a 17.3955(11)
_cell_length_b 17.9852(12)
_cell_length_c 19.2333(13)
_cell_measurement_reflns_used 9914
_cell_measurement_temperature 100.0
_cell_measurement_theta_max 37.64
_cell_measurement_theta_min 3.13
_cell_volume 5374.9(6)
_computing_cell_refinement 'SAINT V8.40B (?, 2016)'
_computing_data_reduction 'SAINT V8.40B (?, 2016)'
_computing_molecular_graphics 'Olex2 1.3 (Dolomanov et al., 2009)'
_computing_publication_material 'Olex2 1.3 (Dolomanov et al., 2009)'
_computing_structure_refinement 'SHELXL 2018/3 (Sheldrick, 2015)'
_computing_structure_solution 'SHELXT 2018/2 (Sheldrick, 2018)'
_diffrn_ambient_temperature 100.0
_diffrn_measured_fraction_theta_full 0.985
_diffrn_measured_fraction_theta_max 0.981
_diffrn_measurement_device_type 'CCD area detector'
_diffrn_measurement_method 'phi and omega scans'
_diffrn_radiation_monochromator graphite
_diffrn_radiation_type MoK\a
_diffrn_radiation_wavelength 0.71073
_diffrn_reflns_av_R_equivalents 0.1134
_diffrn_reflns_av_unetI/netI 0.1341
_diffrn_reflns_Laue_measured_fraction_full 0.985
_diffrn_reflns_Laue_measured_fraction_max 0.981
_diffrn_reflns_limit_h_max 18
_diffrn_reflns_limit_h_min -21
_diffrn_reflns_limit_k_max 20
_diffrn_reflns_limit_k_min -21
_diffrn_reflns_limit_l_max 23
_diffrn_reflns_limit_l_min -23
_diffrn_reflns_number 155285
_diffrn_reflns_point_group_measured_fraction_full 0.920
_diffrn_reflns_point_group_measured_fraction_max 0.907
_diffrn_reflns_theta_full 25.242
_diffrn_reflns_theta_max 25.500
_diffrn_reflns_theta_min 1.216
_diffrn_source_current 3.58
_diffrn_source_power 0.250421
_diffrn_source_voltage 69.95
_exptl_absorpt_coefficient_mu 0.127
_exptl_absorpt_correction_type none
_exptl_crystal_density_diffrn 0.885
_exptl_crystal_description block
_exptl_crystal_F_000 1508
_refine_diff_density_max 0.363
_refine_diff_density_min -0.384
_refine_diff_density_rms 0.054
_refine_ls_abs_structure_details
;
 Flack x determined using 6143 quotients [(I+)-(I-)]/[(I+)+(I-)]
 (Parsons, Flack and Wagner, Acta Cryst. B69 (2013) 249-259).
;
_refine_ls_abs_structure_Flack -0.46(4)
_refine_ls_extinction_method none
_refine_ls_goodness_of_fit_ref 0.928
_refine_ls_hydrogen_treatment constr
_refine_ls_matrix_type full
_refine_ls_number_parameters 1686
_refine_ls_number_reflns 36283
_refine_ls_number_restraints 4911
_refine_ls_restrained_S_all 0.927
_refine_ls_R_factor_all 0.1592
_refine_ls_R_factor_gt 0.0848
_refine_ls_shift/su_max 0.004
_refine_ls_shift/su_mean 0.000
_refine_ls_structure_factor_coef Fsqd
_refine_ls_weighting_details 'w=1/[\s^2^(Fo^2^)+(0.1601P)^2^] where P=(Fo^2^+2Fc^2^)/3'
_refine_ls_weighting_scheme calc
_refine_ls_wR_factor_gt 0.2221
_refine_ls_wR_factor_ref 0.2654
_reflns_Friedel_coverage 0.848
_reflns_Friedel_fraction_full 0.856
_reflns_Friedel_fraction_max 0.832
_reflns_number_gt 17090
_reflns_number_total 36283
_reflns_threshold_expression 'I > 2\s(I)'
_cod_data_source_file d5sc06445g2.cif
_cod_data_source_block 241203b_wenjing_0m
_cod_depositor_comments 'Adding full bibliography for 1576037--1576039.cif.'
_cod_database_code 1576037
_shelx_shelxl_version_number 2018/3
_shelx_space_group_comment
;
The symmetry employed for this shelxl refinement is uniquely defined
by the following loop, which should always be used as a source of
symmetry information in preference to the above space-group names.
They are only intended as comments.
;
_olex2_refinement_description
;
1. Fixed Uiso
 At 1.2 times of:
  All C(H) groups, All C(H,H) groups
 At 1.5 times of:
  All C(H,H,H) groups
2. Restrained distances
 C04C-C38
 2.54 with sigma of 0.01
 C01R-C010
 1.55 with sigma of 0.001
 C04Q-C03Y
 1.55 with sigma of 0.001
 C00T-C00R
 1.55 with sigma of 0.001
 C011-C00Z
 1.55 with sigma of 0.001
 C024-C012
 1.55 with sigma of 0.001
 C02E-C02A
 1.55 with sigma of 0.001
 C03Q-C02W
 1.55 with sigma of 0.001
 C061-C04S
 2.65 with sigma of 0.01
 C05R-C05W
 2.58 with sigma of 0.01
 C046-C019
 1.55 with sigma of 0.001
 C04K-C02Y \\sim C04K-C02G \\sim C041-C02G \\sim C04Y-C041 \\sim C057-C04Y
\\sim C057-C04V \\sim C04V-
 C00Y \\sim C04L-C02X \\sim C04M-C04L \\sim C04M-C03P \\sim C03P-C02R \\sim
C04B-C02R \\sim C04U-C04B ~
 C04U-C04A \\sim C056-C04I \\sim C056-C052 \\sim C05L-C052 \\sim C05L-C059
\\sim C05B-C059 \\sim C05F-
 C05B \\sim C05F-C050
 with sigma of 0.008
 C05W-C038 \\sim C05W-C05I \\sim C05R-C05I \\sim C05R-C04Z \\sim C38-C04Z \\sim
C38-C05D \\sim C05D-
 C04C \\sim C03R-C015 \\sim C04X-C03R \\sim C04X-C04T \\sim C05K-C04T \\sim
C061-C05K \\sim C061-C05Y ~
 C05Y-C04S \\sim C05O-C02S \\sim C05O-C05H \\sim C29-C05H \\sim C29-C05P \\sim
C05P-C04D \\sim C05S-
 C04D \\sim C05S-C051
 with sigma of 0.008
 Cl6-C50 \\sim Cl5-C50 \\sim Cl3-C05A \\sim Cl4-C05A \\sim Cl1-C14 \\sim Cl2-C14
 with sigma of 0.008
 C26-C22 \\sim C25-C22 \\sim C25-C12 \\sim C17-C12 \\sim C7-C17
 with sigma of 0.008
3. Uiso/Uaniso restraints and constraints
All non-hydrogen atoms have similar U: within -3A with sigma of 0.01 and sigma
for terminal atoms of 0.02 within -3A
4.a Secondary CH2 refined with riding coordinates:
 C00Y(H00A,H00B), C015(H01B,H01D), C02G(H02A,H02B), C02R(H02C,H02D), C02S(H02P,
 H02Q), C02X(H02E,H02F), C02Y(H02G,H02H), C038(H03E,H03F), C03P(H03A,H03C),
 C03R(H03G,H03J), C041(H04A,H04B), C04A(H04C,H04D), C04B(H04E,H04I), C04C(H04Z,
 H), C04D(H04,HA), C04I(H04J,H04K), C04K(H04L,H04M), C04L(H04N,H04O), C04M(H04P,
 H04Q), C04S(H2,HB), C04T(H3,HC), C04U(H04R,H04S), C04V(H04T,H04U), C04X(H4,HD),
  C04Y(H04V,H04W), C04Z(H5,HE), C050(H05A,H05B), C051(H05Q,H05R), C052(H05C,
 H05D), C056(H05E,H05F), C057(H05G,H05H), C059(H05I,H05J), C05A(H10,HF),
 C05B(H05K,H05L), C05D(H05S,H05T), C05F(H05M,H05N), C05H(H05U,H05V), C05I(H05W,
 H05X), C05K(H05Y,HG), C05L(H05O,H05P), C05O(H05Z,HH), C05P(H05,HI), C05R(H6,
 HJ), C05S(H7,HK), C05W(H8,HL), C05Y(H9,HM), C061(H06A,H06B), C29(H29A,H29B),
 C38(H38A,H38B), C12(H12A,H12B), C14(H14A,H14B), C17(H17A,H17B), C22(H22A,H22B),
  C25(H25A,H25B), C50(H50A,H50B)
4.b Aromatic/amide H refined with riding coordinates:
 C00U(H00U), C034(H034), C01L(H01L), C02B(H02J), C04J(H04X), C040(H040),
 C02O(H02O), C04N(H04Y), C026(H026), C01C(H01C), C047(H047), C016(H016),
 C014(H014), C01I(H01I), C03U(H03U), C03O(H03O), C018(H018), C02Z(H02Z),
 C04F(H04F), C02L(H02L), C01A(H01A), C031(H031), C01E(H01E), C029(H029),
 C03H(H03H), C04H(H04H), C02M(H02M), C03V(H03V), C01H(H01H), C01K(H01K),
 C02D(H02K), C01O(H01O), C03I(H03I), C03K(H03K), C01T(H01T), C01U(H01U),
 C039(H039), C03B(H03B), C030(H030), C03A(H03D), C03X(H03X), C01Y(H01Y),
 C02V(H02V), C04G(H04G), C02I(H02I), C02J(H02N), C04E(H1), C03W(H03W)
4.c Fitted hexagon refined as free rotating group:
 C00U(C02K,C04O,C034,C02W,C01L), C00Z(C02B,C02U,C044,C04J,C040), C011(C02O,
 C04N,C04Q,C03Z,C026), C012(C01C,C03F,C048,C047,C016), C017(C01I,C01R,C01N,C03U,
 C03O), C019(C02Z,C04F,C02E,C02L,C022), C01A(C023,C046,C031,C02P,C033),
 C01E(C029,C03N,C036,C03H,C02H), C01F(C03E,C04H,C024,C02M,C03V), C01K(C02T,C027,
 C02D,C035,C01X), C01P(C01O,C03I,C03J,C03K,C02N), C01U(C039,C02A,C03B,C01J,
 C03M), C01V(C021,C030,C03Q,C03A,C03X), C02F(C02V,C01G,C00W,C04G,C01W),
 C04E(C03G,C049,C03W,C01D,C03Y)
4.d Idealised Me refined as rotating group:
 C7(H7A,H7B,H7C), C26(H26A,H26B,H26C)
;
_smtbx_masks_void_probe_radius 1.2
_smtbx_masks_void_truncation_radius 1.2
_olex2_submission_special_instructions 'No special instructions were received'

loop_
_space_group_symop_operation_xyz
'x, y, z'

loop_
_atom_site_label
_atom_site_type_symbol
_atom_site_fract_x
_atom_site_fract_y
_atom_site_fract_z
_atom_site_U_iso_or_equiv
_atom_site_adp_type
_atom_site_occupancy
_atom_site_site_symmetry_order
_atom_site_calc_flag
_atom_site_refinement_flags_posn
_atom_site_refinement_flags_adp
_atom_site_refinement_flags_occupancy
_atom_site_disorder_assembly
_atom_site_disorder_group
Cl3 Cl 0.3286(2) 0.95710(16) -0.15203(18) 0.1074(10) Uani 1 1 d D U . . .
Cl4 Cl 0.1943(2) 0.8876(3) -0.1221(2) 0.1460(15) Uani 1 1 d D U . . .
O6 O 0.9776(3) 0.4651(3) -0.1522(3) 0.0527(13) Uani 1 1 d . U . . .
O11 O 0.5518(3) -0.0187(3) 0.2609(3) 0.0568(13) Uani 1 1 d . U . . .
O7 O 0.6914(3) 0.6491(3) -0.1686(3) 0.0619(14) Uani 1 1 d . U . . .
O1 O 1.2148(3) 0.3471(3) 0.3012(3) 0.0631(14) Uani 1 1 d . U . . .
O4 O 0.3362(3) 0.8383(3) 0.0523(3) 0.0685(15) Uani 1 1 d . U . . .
N5 N 0.9155(4) 0.6014(4) -0.1725(4) 0.0553(14) Uani 1 1 d . U . . .
O12 O 0.3930(3) 0.5375(3) 0.2790(3) 0.0595(14) Uani 1 1 d . U . . .
O8 O 0.1664(3) 0.8477(3) -0.4017(3) 0.0664(15) Uani 1 1 d . U . . .
N9 N 0.2739(4) 0.8252(4) -0.3299(4) 0.0605(15) Uani 1 1 d . U . . .
O3 O 0.5680(3) 0.6898(3) 0.5386(3) 0.0667(15) Uani 1 1 d . U . . .
N1 N 1.1120(4) 0.3098(4) 0.3749(4) 0.0558(14) Uani 1 1 d . U . . .
O9 O 0.2736(4) 0.3092(4) -0.4219(4) 0.0749(16) Uani 1 1 d . U . . .
N7 N 0.4108(4) 0.3993(4) 0.3010(4) 0.0525(14) Uani 1 1 d . U . . .
N2 N 0.8492(4) 0.1781(4) 0.4467(4) 0.0639(16) Uani 1 1 d . U . . .
O2 O 0.7376(4) 0.1543(3) 0.5153(4) 0.0765(17) Uani 1 1 d . U . . .
N12 N 0.0589(4) 0.2255(4) -0.0473(4) 0.0685(16) Uani 1 1 d . U . . .
O10 O 0.0262(3) 0.1621(3) 0.0770(3) 0.0651(15) Uani 1 1 d . U . . .
N3 N 0.5184(4) 0.7577(4) 0.4209(4) 0.0583(15) Uani 1 1 d . U . . .
N6 N 0.8848(4) 0.8945(4) -0.1255(4) 0.0606(15) Uani 1 1 d . U . . .
C00N C 1.1504(5) 0.3287(5) 0.3096(5) 0.0622(19) Uani 1 1 d . U . . .
N10 N 0.5907(4) 0.6860(4) -0.2472(4) 0.0674(16) Uani 1 1 d . U . . .
N11 N 0.2427(4) 0.2413(4) -0.2993(4) 0.0681(16) Uani 1 1 d . U . . .
N8 N 0.5536(4) 0.1063(4) 0.2643(4) 0.0647(16) Uani 1 1 d . U . . .
C00R C 0.5585(4) 0.6734(5) -0.1187(4) 0.0611(17) Uani 1 1 d D U . . .
O5 O 0.8116(4) 1.0173(4) -0.1183(4) 0.0880(19) Uani 1 1 d . U . . .
C00T C 0.6209(5) 0.6690(5) -0.1822(5) 0.0660(19) Uani 1 1 d D U . . .
C00U C 0.3884(2) 0.6177(3) -0.3901(3) 0.0610(19) Uani 1 1 d G U . . .
H00U H 0.444951 0.598003 -0.388729 0.073 Uiso 1 1 calc R U . . .
C02K C 0.3524(3) 0.6918(3) -0.3796(3) 0.0650(19) Uani 1 1 d G U . . .
C04O C 0.2698(3) 0.7206(2) -0.3816(3) 0.0630(19) Uani 1 1 d G U . . .
C034 C 0.2231(2) 0.6752(3) -0.3941(3) 0.0559(17) Uani 1 1 d G U . . .
H034 H 0.166595 0.694839 -0.395460 0.067 Uiso 1 1 calc R U . . .
C02W C 0.2591(3) 0.6010(3) -0.4046(3) 0.0572(17) Uani 1 1 d DG U . . .
C01L C 0.3418(3) 0.5723(2) -0.4026(3) 0.0632(19) Uani 1 1 d G U . . .
H01L H 0.366393 0.521613 -0.409828 0.076 Uiso 1 1 calc R U . . .
N4 N 0.3747(4) 0.7732(4) 0.1729(4) 0.0532(14) Uani 1 1 d . U . . .
C00X C 0.4781(5) 0.7194(5) -0.1349(5) 0.0564(17) Uani 1 1 d . U . . .
C00Y C 0.8795(5) 0.6121(5) -0.2389(4) 0.0647(19) Uani 1 1 d D U . . .
H00A H 0.822842 0.642175 -0.237744 0.078 Uiso 1 1 calc R U . . .
H00B H 0.880148 0.556650 -0.238401 0.078 Uiso 1 1 calc R U . . .
C00Z C 0.3121(3) 0.0866(3) 0.1859(2) 0.0562(17) Uani 1 1 d DG U . . .
C02B C 0.3938(3) 0.0567(3) 0.1979(3) 0.0591(17) Uani 1 1 d G U . . .
H02J H 0.423670 0.014943 0.179631 0.071 Uiso 1 1 calc R U . . .
C02U C 0.4319(2) 0.0879(3) 0.2366(3) 0.0576(17) Uani 1 1 d G U . . .
C044 C 0.3882(3) 0.1491(3) 0.2634(3) 0.0580(16) Uani 1 1 d G U . . .
C04J C 0.3065(3) 0.1790(3) 0.2514(3) 0.0569(17) Uani 1 1 d G U . . .
H04X H 0.276639 0.220754 0.269654 0.068 Uiso 1 1 calc R U . . .
C040 C 0.2684(2) 0.1478(3) 0.2127(3) 0.0599(18) Uani 1 1 d G U . . .
H040 H 0.212508 0.168211 0.204474 0.072 Uiso 1 1 calc R U . . .
C010 C 0.9678(4) 0.5276(5) -0.1391(3) 0.0577(18) Uani 1 1 d D U . . .
C011 C 0.2752(3) 0.0752(3) 0.12183(19) 0.0594(17) Uani 1 1 d DG U . . .
C02O C 0.3255(2) 0.0622(3) 0.0638(3) 0.0570(18) Uani 1 1 d G U . . .
H02O H 0.380994 0.037930 0.072447 0.068 Uiso 1 1 calc R U . . .
C04N C 0.2948(3) 0.0847(3) -0.0068(2) 0.0667(19) Uani 1 1 d G U . . .
H04Y H 0.329182 0.075869 -0.046493 0.080 Uiso 1 1 calc R U . . .
C04Q C 0.2136(3) 0.1203(3) -0.01948(17) 0.0628(17) Uani 1 1 d DG U . . .
C03Z C 0.1633(2) 0.1333(3) 0.0385(3) 0.0580(17) Uani 1 1 d G U . . .
C026 C 0.1940(3) 0.1107(3) 0.1092(2) 0.0601(18) Uani 1 1 d G U . . .
H026 H 0.159623 0.119599 0.148841 0.072 Uiso 1 1 calc R U . . .
C012 C 0.5477(3) 0.9234(3) 0.0015(2) 0.0612(18) Uani 1 1 d DG U . . .
C01C C 0.4846(3) 0.8858(3) 0.0158(2) 0.0556(17) Uani 1 1 d G U . . .
H01C H 0.463921 0.877137 -0.023407 0.067 Uiso 1 1 calc R U . . .
C03F C 0.4519(3) 0.8609(3) 0.0876(3) 0.0590(17) Uani 1 1 d G U . . .
C048 C 0.4822(3) 0.8736(3) 0.14500(19) 0.0601(17) Uani 1 1 d G U . . .
C047 C 0.5453(3) 0.9112(3) 0.1307(2) 0.0553(17) Uani 1 1 d G U . . .
H047 H 0.565970 0.919813 0.169893 0.066 Uiso 1 1 calc R U . . .
C016 C 0.5780(2) 0.9360(3) 0.0589(3) 0.0619(19) Uani 1 1 d G U . . .
H016 H 0.621154 0.961727 0.049095 0.074 Uiso 1 1 calc R U . . .
C014 C 0.3750(5) 0.7793(4) -0.2328(5) 0.0561(17) Uani 1 1 d . U . . .
H014 H 0.340277 0.810002 -0.205759 0.067 Uiso 1 1 calc R U . . .
C015 C 0.3619(5) 0.3898(5) 0.3726(5) 0.071(2) Uani 1 1 d D U . . .
H01B H 0.336014 0.445342 0.374379 0.085 Uiso 1 1 calc R U . . .
H01D H 0.319114 0.363153 0.372128 0.085 Uiso 1 1 calc R U . . .
C017 C 1.0888(3) 0.4440(2) 0.0402(2) 0.0569(17) Uani 1 1 d G U . . .
C01I C 1.0454(3) 0.4481(2) -0.0181(3) 0.0569(17) Uani 1 1 d G U . . .
H01I H 1.038346 0.398767 -0.021078 0.068 Uiso 1 1 calc R U . . .
C01R C 1.0125(3) 0.5242(3) -0.0722(2) 0.0567(17) Uani 1 1 d DG U . . .
C01N C 1.0228(3) 0.5963(2) -0.0679(2) 0.0549(16) Uani 1 1 d G U . . .
C03U C 1.0662(3) 0.5923(2) -0.0096(3) 0.0572(18) Uani 1 1 d G U . . .
H03U H 1.073280 0.641623 -0.006649 0.069 Uiso 1 1 calc R U . . .
C03O C 1.0992(3) 0.5162(3) 0.0445(2) 0.0591(18) Uani 1 1 d G U . . .
H03O H 1.128809 0.513433 0.084337 0.071 Uiso 1 1 calc R U . . .
C018 C 0.4324(5) 0.6901(5) 0.2969(5) 0.0569(17) Uani 1 1 d . U . . .
H018 H 0.411625 0.645705 0.298737 0.068 Uiso 1 1 calc R U . . .
C019 C 0.8434(2) 0.3041(3) 0.5017(3) 0.0698(19) Uani 1 1 d DG U . . .
C02Z C 0.8356(2) 0.3785(3) 0.5116(3) 0.0639(19) Uani 1 1 d G U . . .
H02Z H 0.881683 0.397534 0.510945 0.077 Uiso 1 1 calc R U . . .
C04F C 0.7604(3) 0.4250(2) 0.5225(3) 0.0663(19) Uani 1 1 d G U . . .
H04F H 0.755101 0.475872 0.529301 0.080 Uiso 1 1 calc R U . . .
C02E C 0.6930(2) 0.3971(3) 0.5235(3) 0.0664(19) Uani 1 1 d DG U . . .
C02L C 0.7008(2) 0.3227(3) 0.5136(3) 0.069(2) Uani 1 1 d G U . . .
H02L H 0.654792 0.303683 0.514242 0.082 Uiso 1 1 calc R U . . .
C022 C 0.7760(3) 0.2762(3) 0.5027(3) 0.0677(19) Uani 1 1 d G U . . .
C01A C 0.9514(3) 0.2213(3) 0.3561(3) 0.0584(18) Uani 1 1 d G U . . .
H01A H 0.940303 0.193373 0.326609 0.070 Uiso 1 1 calc R U . . .
C023 C 0.9010(2) 0.2299(3) 0.4155(3) 0.0679(19) Uani 1 1 d G U . . .
C046 C 0.9172(3) 0.2708(3) 0.4587(3) 0.0674(19) Uani 1 1 d DG U . . .
C031 C 0.9839(3) 0.3031(3) 0.4425(3) 0.0622(19) Uani 1 1 d G U . . .
H031 H 0.995064 0.331106 0.472019 0.075 Uiso 1 1 calc R U . . .
C02P C 1.0344(3) 0.2946(3) 0.3831(3) 0.0617(18) Uani 1 1 d G U . . .
C033 C 1.0181(3) 0.2537(3) 0.3399(2) 0.0613(18) Uani 1 1 d G U . . .
C01B C 0.4678(5) 0.8160(5) 0.2250(5) 0.0567(17) Uani 1 1 d . U . . .
C01E C 1.0394(3) 0.3201(3) 0.1272(2) 0.0562(17) Uani 1 1 d G U . . .
H01E H 1.015328 0.317953 0.086305 0.067 Uiso 1 1 calc R U . . .
C029 C 1.0202(3) 0.2753(3) 0.2003(3) 0.0635(19) Uani 1 1 d G U . . .
H029 H 0.982891 0.242624 0.209286 0.076 Uiso 1 1 calc R U . . .
C03N C 1.0555(3) 0.2784(3) 0.2602(2) 0.0576(17) Uani 1 1 d G U . . .
C036 C 1.1100(3) 0.3263(3) 0.2470(2) 0.0566(17) Uani 1 1 d G U . . .
C03H C 1.1293(3) 0.3711(3) 0.1740(3) 0.0597(17) Uani 1 1 d G U . . .
H03H H 1.166598 0.403759 0.165001 0.072 Uiso 1 1 calc R U . . .
C02H C 1.0940(3) 0.3679(3) 0.1141(2) 0.0577(17) Uani 1 1 d G U . . .
C01F C 0.7391(2) 0.8531(3) -0.1381(3) 0.0648(18) Uani 1 1 d G U . . .
C03E C 0.7409(2) 0.9145(3) -0.1114(3) 0.0595(17) Uani 1 1 d G U . . .
C04H C 0.6745(3) 0.9467(3) -0.0746(3) 0.0657(18) Uani 1 1 d G U . . .
H04H H 0.675741 0.988706 -0.056282 0.079 Uiso 1 1 calc R U . . .
C024 C 0.6063(3) 0.9175(3) -0.0645(3) 0.070(2) Uani 1 1 d DG U . . .
C02M C 0.6045(2) 0.8561(3) -0.0912(3) 0.0629(18) Uani 1 1 d G U . . .
H02M H 0.557840 0.836096 -0.084285 0.076 Uiso 1 1 calc R U . . .
C03V C 0.6709(3) 0.8239(3) -0.1280(3) 0.0601(18) Uani 1 1 d G U . . .
H03V H 0.669607 0.781882 -0.146301 0.072 Uiso 1 1 calc R U . . .
C01H C 0.4500(5) 0.6825(5) -0.0003(5) 0.0588(18) Uani 1 1 d . U . . .
H01H H 0.412819 0.686221 0.039160 0.071 Uiso 1 1 calc R U . . .
C01K C 0.5547(2) 0.2517(3) 0.2348(3) 0.0622(18) Uani 1 1 d G U . . .
H01K H 0.607980 0.243408 0.216028 0.075 Uiso 1 1 calc R U . . .
C02T C 0.5173(3) 0.3253(3) 0.2458(3) 0.0575(17) Uani 1 1 d G U . . .
C027 C 0.4393(3) 0.3375(2) 0.2732(3) 0.0624(18) Uani 1 1 d G U . . .
C02D C 0.3987(2) 0.2761(3) 0.2897(3) 0.0554(16) Uani 1 1 d G U . . .
H02K H 0.345408 0.284417 0.308407 0.066 Uiso 1 1 calc R U . . .
C035 C 0.4361(3) 0.2025(3) 0.2786(3) 0.0557(16) Uani 1 1 d G U . . .
C01X C 0.5141(3) 0.1903(2) 0.2512(3) 0.0598(17) Uani 1 1 d G U . . .
C01M C 0.3954(5) 0.7222(5) -0.3350(5) 0.0573(17) Uani 1 1 d . U . . .
C01P C 0.5440(3) 0.4048(2) 0.2009(3) 0.0575(17) Uani 1 1 d G U . . .
C01O C 0.6000(3) 0.4096(2) 0.1430(3) 0.0606(18) Uani 1 1 d G U . . .
H01O H 0.637637 0.360871 0.141267 0.073 Uiso 1 1 calc R U . . .
C03I C 0.6010(3) 0.4856(3) 0.0874(3) 0.0559(17) Uani 1 1 d G U . . .
H03I H 0.639334 0.488918 0.047789 0.067 Uiso 1 1 calc R U . . .
C03J C 0.5460(3) 0.5569(2) 0.0899(3) 0.0550(17) Uani 1 1 d G U . . .
C03K C 0.4900(3) 0.5521(2) 0.1479(3) 0.0587(17) Uani 1 1 d G U . . .
H03K H 0.452421 0.600832 0.149575 0.070 Uiso 1 1 calc R U . . .
C02N C 0.4890(3) 0.4761(3) 0.2034(3) 0.0579(17) Uani 1 1 d G U . . .
C01Q C 0.4721(5) 0.6848(5) 0.3571(5) 0.0563(17) Uani 1 1 d . U . . .
C01S C 0.3463(5) 0.7760(5) -0.2988(5) 0.0577(17) Uani 1 1 d . U . . .
C01T C 0.4291(5) 0.7314(5) -0.0771(5) 0.0628(19) Uani 1 1 d . U . . .
H01T H 0.380286 0.772847 -0.087959 0.075 Uiso 1 1 calc R U . . .
C01U C 0.5078(3) 0.5292(3) 0.4157(3) 0.0574(18) Uani 1 1 d G U . . .
H01U H 0.473615 0.526119 0.382104 0.069 Uiso 1 1 calc R U . . .
C039 C 0.5618(3) 0.4582(2) 0.4584(3) 0.0610(18) Uani 1 1 d G U . . .
H039 H 0.564685 0.406610 0.454112 0.073 Uiso 1 1 calc R U . . .
C02A C 0.6118(2) 0.4627(2) 0.5075(3) 0.0631(19) Uani 1 1 d DG U . . .
C03B C 0.6076(3) 0.5382(3) 0.5139(3) 0.0633(19) Uani 1 1 d G U . . .
H03B H 0.641776 0.541301 0.547438 0.076 Uiso 1 1 calc R U . . .
C01J C 0.5535(3) 0.6092(2) 0.4711(3) 0.0543(16) Uani 1 1 d G U . . .
C03M C 0.5036(3) 0.6047(2) 0.4220(3) 0.0615(18) Uani 1 1 d G U . . .
C01V C 0.1592(3) 0.3947(2) -0.2920(3) 0.0608(17) Uani 1 1 d G U . . .
C021 C 0.2186(3) 0.3904(2) -0.3461(3) 0.0672(19) Uani 1 1 d G U . . .
C030 C 0.2436(3) 0.4609(3) -0.3903(3) 0.0636(18) Uani 1 1 d G U . . .
H030 H 0.284267 0.458019 -0.427183 0.076 Uiso 1 1 calc R U . . .
C03Q C 0.2091(3) 0.5357(2) -0.3804(3) 0.0562(17) Uani 1 1 d DG U . . .
C03A C 0.1496(3) 0.5400(2) -0.3264(3) 0.067(2) Uani 1 1 d G U . . .
H03D H 0.126052 0.591096 -0.319697 0.081 Uiso 1 1 calc R U . . .
C03X C 0.1247(3) 0.4695(3) -0.2822(3) 0.0633(19) Uani 1 1 d G U . . .
H03X H 0.084017 0.472376 -0.245289 0.076 Uiso 1 1 calc R U . . .
C01Y C 0.5849(5) 0.6294(5) -0.0443(5) 0.0552(17) Uani 1 1 d . U . . .
H01Y H 0.639632 0.601733 -0.035061 0.066 Uiso 1 1 calc R U . . .
C01Z C 0.4284(5) 0.4760(5) 0.2614(5) 0.0614(18) Uani 1 1 d . U . . .
C020 C 0.5311(5) 0.6263(5) 0.0159(5) 0.0597(18) Uani 1 1 d . U . . .
C025 C 0.5158(5) 0.0528(5) 0.2561(5) 0.0577(17) Uani 1 1 d . U . . .
C028 C 0.5490(5) 0.6861(5) 0.4838(5) 0.0625(19) Uani 1 1 d . U . . .
C02C C 0.4510(5) 0.7393(5) -0.2084(5) 0.0580(17) Uani 1 1 d . U . . .
C02F C 0.8228(3) 0.7994(3) -0.1485(3) 0.0607(17) Uani 1 1 d G U . . .
C02V C 0.8306(3) 0.7265(3) -0.1612(3) 0.0546(17) Uani 1 1 d G U . . .
H02V H 0.787456 0.718773 -0.181781 0.066 Uiso 1 1 calc R U . . .
C01G C 0.9014(3) 0.6650(2) -0.1439(3) 0.0608(17) Uani 1 1 d G U . . .
C00W C 0.9645(3) 0.6764(3) -0.1138(3) 0.0634(18) Uani 1 1 d G U . . .
C04G C 0.9567(3) 0.7493(3) -0.1010(3) 0.0575(17) Uani 1 1 d G U . . .
H04G H 0.999787 0.757068 -0.080449 0.069 Uiso 1 1 calc R U . . .
C01W C 0.8858(3) 0.8108(3) -0.1184(3) 0.0642(18) Uani 1 1 d G U . . .
C02G C 1.0208(6) 0.8676(5) -0.2540(6) 0.090(3) Uani 1 1 d D U . . .
H02A H 1.064428 0.880452 -0.290652 0.108 Uiso 1 1 calc R U . . .
H02B H 1.044768 0.819414 -0.209870 0.108 Uiso 1 1 calc R U . . .
C02I C 0.5008(5) 0.8187(5) 0.2865(5) 0.0556(17) Uani 1 1 d . U . . .
H02I H 0.525355 0.861222 0.282746 0.067 Uiso 1 1 calc R U . . .
C02J C 0.4736(5) 0.6915(5) -0.3159(5) 0.0585(18) Uani 1 1 d . U . . .
H02N H 0.508045 0.658256 -0.340933 0.070 Uiso 1 1 calc R U . . .
C02Q C 0.2444(5) 0.3124(5) -0.3596(6) 0.0651(19) Uani 1 1 d . U . . .
C02R C 1.0624(4) 0.0557(5) 0.4968(5) 0.072(2) Uani 1 1 d D U . . .
H02C H 1.095936 -0.001085 0.506093 0.087 Uiso 1 1 calc R U . . .
H02D H 1.047081 0.080070 0.443365 0.087 Uiso 1 1 calc R U . . .
C02S C -0.0291(5) 0.2577(5) -0.0705(5) 0.0658(19) Uani 1 1 d D U . . .
H02P H -0.063822 0.257756 -0.026021 0.079 Uiso 1 1 calc R U . . .
H02Q H -0.038636 0.315141 -0.106978 0.079 Uiso 1 1 calc R U . . .
C02X C 1.1622(5) 0.2793(4) 0.4469(5) 0.0575(18) Uani 1 1 d D U . . .
H02E H 1.194852 0.318455 0.441775 0.069 Uiso 1 1 calc R U . . .
H02F H 1.126031 0.277515 0.490758 0.069 Uiso 1 1 calc R U . . .
C02Y C 0.9592(5) 0.9233(5) -0.1473(4) 0.069(2) Uani 1 1 d D U . . .
H02G H 1.002936 0.880640 -0.115504 0.083 Uiso 1 1 calc R U . . .
H02H H 0.952018 0.974137 -0.135943 0.083 Uiso 1 1 calc R U . . .
C037 C 0.3809(5) 0.8260(5) 0.1011(5) 0.0588(18) Uani 1 1 d . U . . .
C038 C 0.2470(5) 0.9101(5) -0.3292(5) 0.073(2) Uani 1 1 d D U . . .
H03E H 0.189810 0.932205 -0.342429 0.088 Uiso 1 1 calc R U . . .
H03F H 0.252221 0.908366 -0.277813 0.088 Uiso 1 1 calc R U . . .
C03C C 0.0765(6) 0.1725(5) 0.0214(6) 0.0663(19) Uani 1 1 d . U . . .
C03D C 0.4232(5) 0.7610(5) 0.2335(5) 0.0569(17) Uani 1 1 d . U . . .
C03L C 0.4951(5) 0.7536(5) 0.3549(5) 0.0580(17) Uani 1 1 d . U . . .
C03P C 1.1118(4) 0.1065(5) 0.5109(4) 0.062(2) Uani 1 1 d D U . . .
H03A H 1.136742 0.075360 0.560641 0.075 Uiso 1 1 calc R U . . .
H03C H 1.075310 0.158423 0.513068 0.075 Uiso 1 1 calc R U . . .
C03R C 0.4103(6) 0.3399(4) 0.4409(5) 0.075(2) Uani 1 1 d D U . . .
H03G H 0.377003 0.346366 0.484465 0.090 Uiso 1 1 calc R U . . .
H03J H 0.455705 0.364445 0.437751 0.090 Uiso 1 1 calc R U . . .
C03S C 0.7825(6) 0.1988(6) 0.4910(5) 0.071(2) Uani 1 1 d . U . . .
C041 C 0.9617(6) 0.8431(5) -0.2891(5) 0.078(2) Uani 1 1 d D U . . .
H04A H 0.913262 0.840507 -0.256823 0.094 Uiso 1 1 calc R U . . .
H04B H 0.945475 0.887017 -0.338343 0.094 Uiso 1 1 calc R U . . .
C042 C 0.5061(5) 0.7080(5) -0.2581(5) 0.0637(18) Uani 1 1 d . U . . .
C043 C 0.2356(5) 0.8016(5) -0.3712(5) 0.0618(19) Uani 1 1 d . U . . .
C04A C 0.8774(5) 0.0895(5) 0.4507(5) 0.072(2) Uani 1 1 d D U . . .
H04C H 0.913608 0.088689 0.407270 0.086 Uiso 1 1 calc R U . . .
H04D H 0.830261 0.072178 0.443834 0.086 Uiso 1 1 calc R U . . .
C04B C 0.9869(4) 0.0506(5) 0.5449(5) 0.071(2) Uani 1 1 d D U . . .
H04E H 0.963393 0.105680 0.548556 0.085 Uiso 1 1 calc R U . . .
H04I H 1.003190 0.011533 0.596069 0.085 Uiso 1 1 calc R U . . .
C04C C 0.6450(6) 0.7032(5) -0.3114(5) 0.078(2) Uani 1 1 d D U . . .
H04Z H 0.626568 0.690561 -0.351637 0.093 Uiso 1 1 calc R U . . .
H H 0.698953 0.666812 -0.296451 0.093 Uiso 1 1 calc R U . . .
C04D C 0.0987(5) 0.1970(6) -0.3166(6) 0.092(2) Uani 1 1 d D U . . .
H04 H 0.094969 0.232195 -0.370359 0.111 Uiso 1 1 calc R U . . .
HA H 0.098126 0.233017 -0.288095 0.111 Uiso 1 1 calc R U . . .
C04E C 0.2312(3) 0.1763(2) -0.1622(3) 0.0618(18) Uani 1 1 d G U . . .
H1 H 0.274976 0.130563 -0.160346 0.074 Uiso 1 1 calc R U . . .
C03G C 0.2166(3) 0.2460(3) -0.2272(2) 0.0607(17) Uani 1 1 d G U . . .
C049 C 0.1525(3) 0.3128(2) -0.2299(2) 0.0633(17) Uani 1 1 d G U . . .
C03W C 0.1030(3) 0.3100(2) -0.1675(3) 0.0614(17) Uani 1 1 d G U . . .
H03W H 0.059247 0.355671 -0.169298 0.074 Uiso 1 1 calc R U . . .
C01D C 0.1176(3) 0.2403(3) -0.1024(2) 0.0592(17) Uani 1 1 d G U . . .
C03Y C 0.1817(3) 0.1734(2) -0.09974(18) 0.0646(18) Uani 1 1 d DG U . . .
C04I C 0.4950(5) 0.8408(5) 0.4296(5) 0.068(2) Uani 1 1 d D U . . .
H04J H 0.533786 0.873062 0.401628 0.082 Uiso 1 1 calc R U . . .
H04K H 0.497824 0.832545 0.483197 0.082 Uiso 1 1 calc R U . . .
C04K C 0.9855(6) 0.9417(5) -0.2291(4) 0.073(2) Uani 1 1 d D U . . .
H04L H 1.025735 0.974472 -0.239672 0.088 Uiso 1 1 calc R U . . .
H04M H 0.938730 0.977179 -0.260797 0.088 Uiso 1 1 calc R U . . .
C04L C 1.2169(5) 0.1929(4) 0.4592(5) 0.067(2) Uani 1 1 d D U . . .
H04N H 1.240589 0.171068 0.509515 0.080 Uiso 1 1 calc R U . . .
H04O H 1.261185 0.198586 0.422025 0.080 Uiso 1 1 calc R U . . .
C04M C 1.1775(5) 0.1288(5) 0.4532(5) 0.072(2) Uani 1 1 d D U . . .
H04P H 1.154658 0.150077 0.402544 0.086 Uiso 1 1 calc R U . . .
H04Q H 1.219584 0.077551 0.457921 0.086 Uiso 1 1 calc R U . . .
C04P C 0.8156(6) 0.9478(5) -0.1203(5) 0.0674(19) Uani 1 1 d . U . . .
C04S C 0.6416(5) 0.0717(5) 0.2872(4) 0.071(2) Uani 1 1 d D U . . .
H2 H 0.666182 0.026256 0.268224 0.086 Uiso 1 1 calc R U . . .
HB H 0.670425 0.115703 0.264012 0.086 Uiso 1 1 calc R U . . .
C04T C 0.5280(5) 0.2158(6) 0.4414(6) 0.098(3) Uani 1 1 d D U . . .
H3 H 0.559597 0.216312 0.480893 0.118 Uiso 1 1 calc R U . . .
HC H 0.542386 0.255962 0.393646 0.118 Uiso 1 1 calc R U . . .
C04U C 0.9203(5) 0.0240(5) 0.5208(5) 0.080(2) Uani 1 1 d D U . . .
H04R H 0.943803 -0.027916 0.511039 0.096 Uiso 1 1 calc R U . . .
H04S H 0.880967 0.012616 0.562266 0.096 Uiso 1 1 calc R U . . .
C04V C 0.9165(7) 0.6579(5) -0.3132(5) 0.091(3) Uani 1 1 d D U . . .
H04T H 0.970051 0.622104 -0.316510 0.109 Uiso 1 1 calc R U . . .
H04U H 0.884302 0.659504 -0.353242 0.109 Uiso 1 1 calc R U . . .
C04X C 0.4433(6) 0.2499(5) 0.4571(6) 0.093(3) Uani 1 1 d D U . . .
H4 H 0.433603 0.221338 0.511075 0.111 Uiso 1 1 calc R U . . .
HD H 0.410722 0.233239 0.429242 0.111 Uiso 1 1 calc R U . . .
C04Y C 0.9934(5) 0.7608(5) -0.3005(6) 0.085(2) Uani 1 1 d D U . . .
H04V H 1.009715 0.715919 -0.251826 0.103 Uiso 1 1 calc R U . . .
H04W H 1.040657 0.762854 -0.334346 0.103 Uiso 1 1 calc R U . . .
C04Z C 0.5189(6) 0.8871(7) -0.3749(7) 0.111(3) Uani 1 1 d D U . . .
H5 H 0.511110 0.839523 -0.330075 0.133 Uiso 1 1 calc R U . . .
HE H 0.545244 0.917165 -0.354881 0.133 Uiso 1 1 calc R U . . .
C050 C 0.2930(5) 0.7507(5) 0.1955(5) 0.0638(19) Uani 1 1 d D U . . .
H05A H 0.268879 0.751265 0.150967 0.077 Uiso 1 1 calc R U . . .
H05B H 0.301515 0.694114 0.233426 0.077 Uiso 1 1 calc R U . . .
C051 C 0.2529(5) 0.1589(5) -0.3147(6) 0.076(2) Uani 1 1 d D U . . .
H05Q H 0.272992 0.166620 -0.366478 0.091 Uiso 1 1 calc R U . . .
H05R H 0.292731 0.113813 -0.279870 0.091 Uiso 1 1 calc R U . . .
C052 C 0.3422(4) 0.8463(5) 0.4273(5) 0.081(2) Uani 1 1 d D U . . .
H05C H 0.359212 0.791279 0.422431 0.098 Uiso 1 1 calc R U . . .
H05D H 0.329439 0.837969 0.480729 0.098 Uiso 1 1 calc R U . . .
C056 C 0.4113(4) 0.8902(5) 0.4015(5) 0.073(2) Uani 1 1 d D U . . .
H05E H 0.413457 0.910854 0.346042 0.088 Uiso 1 1 calc R U . . .
H05F H 0.397358 0.939148 0.416692 0.088 Uiso 1 1 calc R U . . .
C057 C 0.9274(6) 0.7443(5) -0.3346(5) 0.085(2) Uani 1 1 d D U . . .
H05G H 0.876215 0.778775 -0.323568 0.102 Uiso 1 1 calc R U . . .
H05H H 0.935285 0.765703 -0.389607 0.102 Uiso 1 1 calc R U . . .
C059 C 0.2692(6) 0.8863(6) 0.3055(5) 0.096(3) Uani 1 1 d D U . . .
H05I H 0.236294 0.937779 0.269937 0.116 Uiso 1 1 calc R U . . .
H05J H 0.324737 0.880060 0.285882 0.116 Uiso 1 1 calc R U . . .
C05A C 0.2479(5) 0.9396(7) -0.0943(7) 0.119(4) Uani 1 1 d D U . . .
H10 H 0.212590 0.993110 -0.094712 0.143 Uiso 1 1 calc R U . . .
HF H 0.266415 0.906598 -0.042423 0.143 Uiso 1 1 calc R U . . .
C05B C 0.2398(6) 0.8139(6) 0.3052(5) 0.086(3) Uani 1 1 d D U . . .
H05K H 0.185910 0.816938 0.328606 0.103 Uiso 1 1 calc R U . . .
H05L H 0.275768 0.761675 0.336475 0.103 Uiso 1 1 calc R U . . .
C05D C 0.6494(7) 0.7924(5) -0.3409(6) 0.111(3) Uani 1 1 d D U . . .
H05S H 0.636352 0.814918 -0.300075 0.133 Uiso 1 1 calc R U . . .
H05T H 0.704295 0.795819 -0.359004 0.133 Uiso 1 1 calc R U . . .
C05F C 0.2357(5) 0.8111(5) 0.2272(5) 0.078(2) Uani 1 1 d D U . . .
H05M H 0.181739 0.804518 0.223648 0.094 Uiso 1 1 calc R U . . .
H05N H 0.237099 0.866990 0.191326 0.094 Uiso 1 1 calc R U . . .
C05H C -0.0204(7) 0.2159(6) -0.1838(6) 0.104(3) Uani 1 1 d D U . . .
H05U H -0.067008 0.250941 -0.215918 0.125 Uiso 1 1 calc R U . . .
H05V H 0.018609 0.249987 -0.194157 0.125 Uiso 1 1 calc R U . . .
C05I C 0.3693(5) 0.9454(6) -0.4217(6) 0.091(2) Uani 1 1 d D U . . .
H05W H 0.369254 0.988534 -0.472060 0.110 Uiso 1 1 calc R U . . .
H05X H 0.375277 0.891870 -0.427891 0.110 Uiso 1 1 calc R U . . .
C05K C 0.5579(6) 0.1327(6) 0.4355(6) 0.110(3) Uani 1 1 d D U . . .
H05Y H 0.517056 0.125336 0.408452 0.132 Uiso 1 1 calc R U . . .
HG H 0.559533 0.091526 0.487102 0.132 Uiso 1 1 calc R U . . .
C05L C 0.2678(6) 0.8974(6) 0.3805(5) 0.087(3) Uani 1 1 d D U . . .
H05O H 0.220312 0.881703 0.409618 0.104 Uiso 1 1 calc R U . . .
H05P H 0.262079 0.956562 0.371109 0.104 Uiso 1 1 calc R U . . .
C05O C -0.0485(7) 0.2027(7) -0.1051(6) 0.100(3) Uani 1 1 d D U . . .
H05Z H -0.024840 0.144467 -0.073794 0.120 Uiso 1 1 calc R U . . .
HH H -0.107158 0.210706 -0.103384 0.120 Uiso 1 1 calc R U . . .
C05P C 0.0264(6) 0.1642(7) -0.2950(6) 0.105(3) Uani 1 1 d D U . . .
H05 H 0.034159 0.112612 -0.305186 0.127 Uiso 1 1 calc R U . . .
HI H -0.020775 0.205293 -0.322725 0.127 Uiso 1 1 calc R U . . .
C05R C 0.4372(5) 0.9399(7) -0.3772(7) 0.107(3) Uani 1 1 d D U . . .
H6 H 0.443222 0.997081 -0.392802 0.128 Uiso 1 1 calc R U . . .
HJ H 0.417994 0.925039 -0.324549 0.128 Uiso 1 1 calc R U . . .
C05S C 0.1764(5) 0.1353(6) -0.3045(7) 0.101(3) Uani 1 1 d D U . . .
H7 H 0.178246 0.104353 -0.338097 0.121 Uiso 1 1 calc R U . . .
HK H 0.175380 0.095482 -0.252615 0.121 Uiso 1 1 calc R U . . .
C05W C 0.2927(5) 0.9664(6) -0.3816(6) 0.106(3) Uani 1 1 d D U . . .
H8 H 0.302926 0.999133 -0.353689 0.127 Uiso 1 1 calc R U . . .
HL H 0.254677 1.005449 -0.421433 0.127 Uiso 1 1 calc R U . . .
C05Y C 0.6499(7) 0.0394(6) 0.3716(5) 0.112(3) Uani 1 1 d D U . . .
H9 H 0.610710 0.006153 0.395487 0.134 Uiso 1 1 calc R U . . .
HM H 0.704109 0.002988 0.385542 0.134 Uiso 1 1 calc R U . . .
C061 C 0.6363(6) 0.1094(6) 0.3995(6) 0.103(3) Uani 1 1 d D U . . .
H06A H 0.678600 0.095315 0.436038 0.124 Uiso 1 1 calc R U . . .
H06B H 0.643705 0.158933 0.356628 0.124 Uiso 1 1 calc R U . . .
C29 C 0.0165(8) 0.1480(7) -0.2127(6) 0.117(3) Uani 1 1 d D U . . .
H29A H -0.015250 0.106271 -0.192020 0.141 Uiso 1 1 calc R U . . .
H29B H 0.070246 0.121515 -0.190516 0.141 Uiso 1 1 calc R U . . .
C38 C 0.5918(7) 0.8426(7) -0.4038(6) 0.130(4) Uani 1 1 d D U . . .
H38A H 0.616649 0.882690 -0.443790 0.156 Uiso 1 1 calc R U . . .
H38B H 0.577983 0.805812 -0.425348 0.156 Uiso 1 1 calc R U . . .
Cl6 Cl 0.7401(4) 0.9476(4) -0.3218(3) 0.217(2) Uani 1 1 d D U . . .
Cl2 Cl 0.8565(5) 0.1553(4) 0.6801(4) 0.226(3) Uani 1 1 d D U . . .
Cl5 Cl 0.7790(4) 0.9186(4) -0.4627(3) 0.199(2) Uani 1 1 d D U . . .
Cl1 Cl 0.7367(5) 0.2557(4) 0.7308(4) 0.241(3) Uani 1 1 d D U . . .
C7 C 1.2187(8) 0.6516(7) -0.1644(7) 0.114(4) Uani 1 1 d D U . . .
H7A H 1.224689 0.697262 -0.210777 0.171 Uiso 1 1 calc R U . . .
H7B H 1.261849 0.639572 -0.130143 0.171 Uiso 1 1 calc R U . . .
H7C H 1.167087 0.667371 -0.140655 0.171 Uiso 1 1 calc R U . . .
C12 C 1.2537(10) 0.4963(6) -0.1296(8) 0.135(4) Uani 1 1 d D U . . .
H12A H 1.308927 0.494238 -0.119552 0.162 Uiso 1 1 calc R U . . .
H12B H 1.223318 0.493002 -0.082284 0.162 Uiso 1 1 calc R U . . .
C14 C 0.7635(8) 0.1604(7) 0.7205(9) 0.205(8) Uani 1 1 d D U . . .
H14A H 0.765049 0.115137 0.769751 0.246 Uiso 1 1 calc R U . . .
H14B H 0.725542 0.156865 0.687897 0.246 Uiso 1 1 calc R U . . .
C17 C 1.2222(10) 0.5793(6) -0.1813(8) 0.141(4) Uani 1 1 d D U . . .
H17A H 1.253508 0.584857 -0.228442 0.170 Uiso 1 1 calc R U . . .
H17B H 1.166989 0.582533 -0.192737 0.170 Uiso 1 1 calc R U . . .
C22 C 1.2945(10) 0.3377(7) -0.0903(7) 0.136(4) Uani 1 1 d D U . . .
H22A H 1.350679 0.334868 -0.082588 0.163 Uiso 1 1 calc R U . . .
H22B H 1.295351 0.299400 -0.116511 0.163 Uiso 1 1 calc R U . . .
C25 C 1.2587(11) 0.4197(7) -0.1388(8) 0.150(4) Uani 1 1 d D U . . .
H25A H 1.202796 0.419705 -0.144546 0.181 Uiso 1 1 calc R U . . .
H25B H 1.284891 0.424929 -0.188173 0.181 Uiso 1 1 calc R U . . .
C26 C 1.2574(9) 0.3076(7) -0.0174(7) 0.128(4) Uani 1 1 d D U . . .
H26A H 1.219397 0.277136 -0.019892 0.192 Uiso 1 1 calc R U . . .
H26B H 1.229033 0.354504 -0.002528 0.192 Uiso 1 1 calc R U . . .
H26C H 1.298498 0.270773 0.019423 0.192 Uiso 1 1 calc R U . . .
C50 C 0.7176(10) 0.9758(12) -0.4143(6) 0.180(6) Uani 1 1 d D U . . .
H50A H 0.718806 1.034481 -0.440327 0.216 Uiso 1 1 calc R U . . .
H50B H 0.662215 0.972264 -0.416781 0.216 Uiso 1 1 calc R U . . .

loop_
_atom_site_aniso_label
_atom_site_aniso_U_11
_atom_site_aniso_U_22
_atom_site_aniso_U_33
_atom_site_aniso_U_23
_atom_site_aniso_U_13
_atom_site_aniso_U_12
Cl3 0.150(3) 0.0571(14) 0.110(2) -0.0298(14) -0.024(2) -0.0083(16)
Cl4 0.122(3) 0.202(4) 0.144(3) -0.109(3) -0.025(2) -0.012(3)
O6 0.065(3) 0.041(3) 0.050(3) -0.024(2) -0.011(3) 0.007(2)
O11 0.056(3) 0.046(3) 0.068(4) -0.016(3) -0.009(3) -0.016(2)
O7 0.057(3) 0.063(3) 0.066(4) -0.027(3) -0.004(3) -0.008(3)
O1 0.057(3) 0.062(3) 0.073(4) -0.023(3) -0.001(3) -0.021(3)
O4 0.069(4) 0.053(3) 0.074(4) -0.020(3) -0.015(3) 0.003(3)
N5 0.062(3) 0.051(3) 0.056(3) -0.028(3) 0.003(3) -0.009(3)
O12 0.073(3) 0.041(3) 0.065(4) -0.020(3) -0.008(3) -0.010(3)
O8 0.067(4) 0.051(3) 0.069(4) -0.018(3) 0.002(3) -0.002(3)
N9 0.064(3) 0.042(3) 0.068(3) -0.022(3) 0.007(3) -0.003(3)
O3 0.071(4) 0.071(4) 0.063(4) -0.033(3) 0.000(3) -0.012(3)
N1 0.055(3) 0.049(3) 0.063(3) -0.020(3) -0.013(3) -0.008(3)
O9 0.077(4) 0.069(4) 0.081(4) -0.041(3) -0.002(3) 0.000(3)
N7 0.059(3) 0.044(3) 0.066(3) -0.022(3) -0.005(3) -0.027(2)
N2 0.061(3) 0.051(3) 0.070(3) -0.018(3) 0.000(3) -0.003(3)
O2 0.074(4) 0.045(3) 0.093(4) -0.013(3) 0.000(3) -0.003(3)
N12 0.070(3) 0.053(3) 0.082(4) -0.026(3) -0.017(3) -0.006(3)
O10 0.068(4) 0.064(3) 0.069(4) -0.023(3) -0.019(3) -0.019(3)
N3 0.072(3) 0.047(3) 0.061(3) -0.026(3) 0.002(3) -0.015(3)
N6 0.076(3) 0.049(3) 0.063(3) -0.024(3) 0.009(3) -0.023(3)
C00N 0.057(4) 0.058(4) 0.067(4) -0.020(3) -0.013(4) -0.006(3)
N10 0.065(3) 0.067(3) 0.070(4) -0.030(3) 0.008(3) -0.012(3)
N11 0.082(3) 0.042(3) 0.084(4) -0.036(3) -0.012(3) 0.003(3)
N8 0.061(3) 0.052(3) 0.078(4) -0.020(3) -0.010(3) -0.009(3)
C00R 0.067(4) 0.055(3) 0.065(4) -0.031(3) 0.003(3) -0.010(3)
O5 0.107(5) 0.054(4) 0.091(5) -0.015(3) 0.030(4) -0.027(3)
C00T 0.072(4) 0.057(4) 0.066(4) -0.026(3) 0.009(4) -0.012(3)
C00U 0.060(4) 0.055(4) 0.052(4) -0.014(3) 0.000(3) 0.002(3)
C02K 0.065(4) 0.051(3) 0.059(3) -0.013(3) -0.002(3) 0.008(3)
C04O 0.062(4) 0.051(3) 0.057(4) -0.015(3) 0.003(3) 0.007(3)
C034 0.053(3) 0.044(3) 0.059(4) -0.012(3) -0.008(3) 0.001(3)
C02W 0.060(4) 0.050(3) 0.055(4) -0.020(3) -0.005(3) -0.001(3)
C01L 0.066(4) 0.051(4) 0.058(4) -0.014(3) 0.001(3) 0.002(3)
N4 0.058(3) 0.048(3) 0.060(3) -0.027(3) -0.002(3) -0.012(3)
C00X 0.060(3) 0.048(3) 0.060(3) -0.022(3) 0.005(3) -0.010(3)
C00Y 0.069(4) 0.062(4) 0.059(4) -0.017(3) -0.007(4) -0.014(3)
C00Z 0.057(4) 0.049(3) 0.069(4) -0.028(3) -0.014(3) -0.008(3)
C02B 0.056(3) 0.056(3) 0.073(4) -0.028(3) -0.017(3) -0.013(3)
C02U 0.057(3) 0.052(3) 0.073(4) -0.030(3) -0.016(3) -0.011(3)
C044 0.064(3) 0.050(3) 0.069(4) -0.024(3) -0.015(3) -0.019(3)
C04J 0.055(4) 0.057(3) 0.068(4) -0.032(3) -0.011(3) -0.011(3)
C040 0.061(4) 0.054(3) 0.071(4) -0.028(3) -0.010(3) -0.014(3)
C010 0.063(4) 0.055(4) 0.054(4) -0.014(3) -0.003(3) -0.020(3)
C011 0.060(4) 0.046(3) 0.073(4) -0.022(3) -0.014(3) -0.009(3)
C02O 0.056(4) 0.048(3) 0.063(4) -0.017(3) -0.021(3) -0.003(3)
C04N 0.074(4) 0.052(4) 0.072(4) -0.024(3) -0.011(4) -0.006(3)
C04Q 0.069(4) 0.051(3) 0.071(4) -0.022(3) -0.023(3) -0.010(3)
C03Z 0.056(3) 0.046(3) 0.075(4) -0.024(3) -0.020(3) -0.006(3)
C026 0.067(4) 0.048(3) 0.068(4) -0.022(3) -0.011(3) -0.012(3)
C012 0.074(4) 0.044(3) 0.058(4) -0.023(3) 0.003(3) 0.001(3)
C01C 0.070(4) 0.045(3) 0.051(3) -0.026(3) 0.008(3) -0.006(3)
C03F 0.070(4) 0.051(3) 0.056(4) -0.026(3) 0.000(3) -0.007(3)
C048 0.071(4) 0.045(3) 0.062(3) -0.024(3) 0.001(3) -0.005(3)
C047 0.061(4) 0.042(3) 0.063(4) -0.025(3) 0.006(3) -0.007(3)
C016 0.077(4) 0.050(3) 0.055(4) -0.022(3) 0.000(3) -0.006(3)
C014 0.060(4) 0.044(3) 0.059(4) -0.023(3) 0.000(3) 0.003(3)
C015 0.075(4) 0.060(4) 0.078(4) -0.020(3) 0.000(4) -0.025(3)
C017 0.062(4) 0.053(3) 0.062(4) -0.025(3) -0.002(3) -0.017(3)
C01I 0.066(4) 0.051(3) 0.056(4) -0.020(3) -0.010(3) -0.014(3)
C01R 0.063(3) 0.047(3) 0.059(4) -0.017(3) -0.003(3) -0.013(3)
C01N 0.060(3) 0.046(3) 0.059(3) -0.020(3) 0.004(3) -0.014(3)
C03U 0.069(4) 0.045(3) 0.055(4) -0.018(3) 0.001(3) -0.010(3)
C03O 0.061(4) 0.051(3) 0.067(4) -0.018(3) -0.009(3) -0.018(3)
C018 0.063(4) 0.051(3) 0.055(4) -0.023(3) 0.001(3) -0.005(3)
C019 0.066(4) 0.057(3) 0.071(4) -0.013(3) -0.009(3) -0.001(3)
C02Z 0.062(4) 0.054(4) 0.071(4) -0.018(3) -0.013(3) -0.009(3)
C04F 0.065(4) 0.060(4) 0.069(4) -0.023(3) 0.004(4) -0.010(3)
C02E 0.068(4) 0.060(4) 0.061(4) -0.019(3) -0.008(3) -0.002(3)
C02L 0.065(4) 0.054(4) 0.073(4) -0.012(3) 0.000(3) -0.008(3)
C022 0.061(4) 0.056(3) 0.070(4) -0.014(3) 0.000(3) -0.001(3)
C01A 0.058(4) 0.050(3) 0.067(4) -0.022(3) -0.001(3) -0.011(3)
C023 0.061(4) 0.058(3) 0.076(4) -0.017(3) -0.001(3) -0.010(3)
C046 0.062(4) 0.062(3) 0.067(4) -0.018(3) -0.007(3) -0.003(3)
C031 0.058(4) 0.052(3) 0.062(4) -0.012(3) -0.009(3) 0.001(3)
C02P 0.060(3) 0.051(3) 0.068(4) -0.013(3) -0.007(3) -0.011(3)
C033 0.057(3) 0.053(3) 0.066(4) -0.017(3) -0.001(3) -0.008(3)
C01B 0.067(3) 0.045(3) 0.061(3) -0.023(3) -0.001(3) -0.012(3)
C01E 0.061(4) 0.053(3) 0.059(4) -0.016(3) -0.002(3) -0.025(3)
C029 0.071(4) 0.045(3) 0.074(4) -0.018(3) -0.002(4) -0.016(3)
C03N 0.054(3) 0.050(3) 0.068(4) -0.016(3) -0.010(3) -0.014(3)
C036 0.059(3) 0.052(3) 0.059(4) -0.015(3) -0.010(3) -0.016(3)
C03H 0.062(4) 0.056(3) 0.066(4) -0.020(3) -0.006(3) -0.021(3)
C02H 0.057(4) 0.056(3) 0.060(4) -0.019(3) -0.007(3) -0.014(3)
C01F 0.076(4) 0.043(3) 0.067(4) -0.022(3) 0.012(3) -0.004(3)
C03E 0.077(4) 0.044(3) 0.063(4) -0.028(3) 0.012(3) -0.017(3)
C04H 0.084(4) 0.051(3) 0.064(4) -0.032(3) 0.007(3) -0.006(3)
C024 0.081(4) 0.050(3) 0.069(4) -0.017(3) 0.003(4) -0.009(3)
C02M 0.077(4) 0.047(3) 0.067(4) -0.030(3) 0.001(3) -0.005(3)
C03V 0.076(4) 0.046(3) 0.064(4) -0.025(3) -0.003(3) -0.015(3)
C01H 0.067(4) 0.047(3) 0.063(4) -0.025(3) 0.005(3) -0.010(3)
C01K 0.062(4) 0.047(3) 0.079(4) -0.024(3) -0.011(3) -0.010(3)
C02T 0.060(3) 0.039(3) 0.073(4) -0.019(3) -0.007(3) -0.011(3)
C027 0.068(3) 0.046(3) 0.073(4) -0.017(3) -0.008(3) -0.015(3)
C02D 0.059(3) 0.042(3) 0.071(4) -0.017(3) -0.007(3) -0.022(3)
C035 0.058(3) 0.048(3) 0.072(4) -0.028(3) -0.007(3) -0.018(3)
C01X 0.064(3) 0.043(3) 0.074(4) -0.022(3) -0.007(3) -0.011(3)
C01M 0.057(3) 0.045(3) 0.059(3) -0.015(3) 0.005(3) -0.002(3)
C01P 0.064(3) 0.043(3) 0.066(4) -0.018(3) -0.009(3) -0.012(3)
C01O 0.065(4) 0.042(3) 0.070(4) -0.015(3) -0.003(3) -0.012(3)
C03I 0.059(4) 0.046(3) 0.056(4) -0.015(3) 0.000(3) -0.008(3)
C03J 0.070(4) 0.042(3) 0.060(4) -0.027(3) -0.005(3) -0.012(3)
C03K 0.070(4) 0.045(3) 0.059(4) -0.014(3) -0.004(3) -0.017(3)
C02N 0.066(4) 0.042(3) 0.062(4) -0.016(3) -0.010(3) -0.006(3)
C01Q 0.065(3) 0.050(3) 0.058(3) -0.020(3) -0.001(3) -0.019(3)
C01S 0.067(4) 0.040(3) 0.062(4) -0.018(3) -0.002(3) -0.007(3)
C01T 0.065(4) 0.052(4) 0.068(4) -0.022(3) -0.002(4) -0.008(3)
C01U 0.064(4) 0.051(4) 0.061(4) -0.020(3) -0.009(3) -0.017(3)
C039 0.064(4) 0.051(3) 0.069(4) -0.024(3) -0.006(3) -0.011(3)
C02A 0.059(4) 0.056(4) 0.063(4) -0.016(3) -0.008(3) -0.002(3)
C03B 0.064(4) 0.060(4) 0.058(4) -0.017(3) -0.006(3) -0.006(3)
C01J 0.066(4) 0.048(3) 0.053(3) -0.024(3) -0.007(3) -0.010(3)
C03M 0.063(3) 0.055(3) 0.062(4) -0.020(3) -0.011(3) -0.005(3)
C01V 0.067(4) 0.041(3) 0.076(4) -0.029(3) -0.005(3) -0.003(3)
C021 0.063(4) 0.052(3) 0.077(4) -0.020(3) -0.002(3) -0.004(3)
C030 0.069(4) 0.047(3) 0.074(4) -0.025(3) -0.003(3) -0.007(3)
C03Q 0.052(3) 0.048(3) 0.066(4) -0.025(3) -0.002(3) 0.000(3)
C03A 0.064(4) 0.056(4) 0.069(4) -0.014(3) -0.008(3) -0.002(3)
C03X 0.063(4) 0.044(3) 0.079(4) -0.025(3) -0.006(3) -0.001(3)
C01Y 0.068(4) 0.044(3) 0.059(4) -0.028(3) 0.003(3) -0.009(3)
C01Z 0.069(4) 0.044(3) 0.068(4) -0.010(3) -0.014(3) -0.017(3)
C020 0.067(4) 0.048(3) 0.066(4) -0.019(3) -0.007(3) -0.017(3)
C025 0.056(4) 0.053(4) 0.071(4) -0.026(3) -0.016(3) -0.014(3)
C028 0.070(4) 0.054(4) 0.058(4) -0.015(3) 0.003(4) -0.016(3)
C02C 0.060(3) 0.054(3) 0.060(3) -0.027(3) 0.001(3) -0.007(3)
C02F 0.073(4) 0.046(3) 0.060(3) -0.024(3) 0.008(3) -0.008(3)
C02V 0.062(3) 0.045(3) 0.055(3) -0.021(3) 0.009(3) -0.011(3)
C01G 0.076(4) 0.049(3) 0.060(3) -0.021(3) 0.001(3) -0.018(3)
C00W 0.068(4) 0.051(3) 0.065(4) -0.018(3) 0.007(3) -0.012(3)
C04G 0.071(4) 0.050(3) 0.056(3) -0.024(3) 0.006(3) -0.016(3)
C01W 0.079(4) 0.044(3) 0.068(4) -0.021(3) 0.006(3) -0.013(3)
C02G 0.097(5) 0.068(5) 0.080(5) -0.004(4) 0.011(5) -0.020(4)
C02I 0.066(4) 0.045(3) 0.057(4) -0.025(3) 0.005(3) -0.008(3)
C02J 0.055(4) 0.051(3) 0.060(4) -0.022(3) 0.004(3) 0.001(3)
C02Q 0.068(4) 0.051(4) 0.079(4) -0.029(3) -0.009(4) -0.007(3)
C02R 0.059(4) 0.054(4) 0.083(5) -0.009(4) -0.005(4) -0.001(4)
C02S 0.067(4) 0.055(4) 0.082(4) -0.031(3) -0.013(4) -0.013(3)
C02X 0.067(4) 0.050(4) 0.056(4) -0.019(3) -0.008(3) -0.012(3)
C02Y 0.086(4) 0.051(4) 0.077(4) -0.031(3) 0.010(4) -0.021(3)
C037 0.067(4) 0.048(3) 0.061(4) -0.026(3) 0.001(4) -0.006(3)
C038 0.075(4) 0.043(4) 0.079(4) -0.015(3) 0.009(4) 0.007(3)
C03C 0.071(4) 0.047(3) 0.081(4) -0.021(3) -0.022(4) -0.010(3)
C03D 0.059(3) 0.049(3) 0.064(4) -0.026(3) 0.005(3) -0.009(3)
C03L 0.070(3) 0.045(3) 0.059(3) -0.022(3) 0.005(3) -0.012(3)
C03P 0.064(4) 0.046(4) 0.068(5) -0.014(3) -0.024(4) 0.000(3)
C03R 0.089(5) 0.065(4) 0.076(5) -0.023(4) 0.006(4) -0.033(4)
C03S 0.062(4) 0.060(4) 0.068(4) -0.012(3) 0.002(4) 0.003(4)
C041 0.100(5) 0.061(4) 0.073(5) -0.020(4) 0.002(4) -0.027(4)
C042 0.060(3) 0.054(3) 0.070(4) -0.024(3) 0.005(3) -0.002(3)
C043 0.060(4) 0.044(3) 0.066(4) -0.013(3) 0.009(4) -0.002(3)
C04A 0.061(4) 0.058(4) 0.077(4) -0.012(4) -0.001(4) 0.000(3)
C04B 0.061(4) 0.063(4) 0.072(5) -0.014(4) -0.009(4) 0.000(4)
C04C 0.076(4) 0.075(4) 0.087(5) -0.033(4) 0.007(4) -0.024(4)
C04D 0.108(5) 0.069(5) 0.099(5) -0.033(4) -0.006(5) -0.012(4)
C04E 0.067(4) 0.041(3) 0.078(4) -0.027(3) -0.011(3) -0.002(3)
C03G 0.064(3) 0.041(3) 0.081(4) -0.033(3) -0.005(3) -0.002(3)
C049 0.068(4) 0.044(3) 0.081(4) -0.026(3) -0.015(3) -0.008(3)
C03W 0.061(4) 0.050(3) 0.078(4) -0.032(3) -0.009(3) -0.006(3)
C01D 0.063(3) 0.047(3) 0.076(4) -0.031(3) -0.017(3) -0.007(3)
C03Y 0.070(4) 0.046(3) 0.078(4) -0.028(3) -0.018(3) -0.001(3)
C04I 0.084(4) 0.052(4) 0.065(4) -0.021(3) 0.009(4) -0.016(3)
C04K 0.083(5) 0.050(4) 0.077(5) -0.016(4) 0.022(4) -0.020(4)
C04L 0.062(4) 0.063(4) 0.066(5) -0.016(4) -0.011(4) -0.007(4)
C04M 0.074(4) 0.055(4) 0.070(4) -0.008(4) -0.012(4) -0.004(4)
C04P 0.087(4) 0.043(3) 0.069(4) -0.026(3) 0.015(4) -0.011(3)
C04S 0.065(4) 0.064(4) 0.077(4) -0.019(4) -0.024(4) -0.002(4)
C04T 0.092(5) 0.092(5) 0.091(5) -0.011(5) -0.013(5) -0.018(5)
C04U 0.070(5) 0.057(4) 0.089(5) -0.011(4) -0.014(4) 0.003(4)
C04V 0.105(5) 0.089(5) 0.068(5) -0.020(4) 0.007(5) -0.023(5)
C04X 0.100(5) 0.087(5) 0.073(5) -0.020(4) 0.000(5) -0.009(5)
C04Y 0.105(5) 0.078(5) 0.076(5) -0.025(4) -0.007(5) -0.029(4)
C04Z 0.106(6) 0.098(6) 0.110(6) -0.013(5) -0.015(5) -0.024(5)
C050 0.062(4) 0.052(4) 0.076(4) -0.023(3) 0.000(4) -0.011(3)
C051 0.093(5) 0.052(4) 0.084(5) -0.037(4) -0.006(4) -0.002(4)
C052 0.092(5) 0.065(5) 0.072(5) -0.019(4) 0.014(4) -0.010(4)
C056 0.093(5) 0.051(4) 0.081(5) -0.030(4) 0.001(4) -0.019(4)
C057 0.110(5) 0.080(5) 0.068(5) -0.021(4) -0.011(4) -0.032(4)
C059 0.095(5) 0.071(5) 0.095(6) -0.017(5) 0.010(5) 0.002(4)
C05A 0.113(8) 0.077(7) 0.177(11) -0.058(7) -0.047(8) -0.002(6)
C05B 0.085(5) 0.070(5) 0.088(5) -0.017(4) 0.008(5) -0.016(4)
C05D 0.102(6) 0.101(6) 0.108(6) -0.019(5) 0.005(5) -0.019(5)
C05F 0.070(5) 0.066(4) 0.088(5) -0.027(4) 0.012(4) -0.006(4)
C05H 0.096(6) 0.083(5) 0.114(6) -0.018(5) 0.006(5) -0.019(5)
C05I 0.114(5) 0.058(4) 0.096(5) -0.020(4) -0.015(5) -0.018(4)
C05K 0.091(5) 0.108(6) 0.086(6) -0.008(5) -0.005(5) 0.011(5)
C05L 0.095(5) 0.063(5) 0.087(5) -0.025(4) 0.006(5) -0.001(4)
C05O 0.098(5) 0.087(5) 0.119(6) -0.033(5) -0.016(5) -0.026(4)
C05P 0.118(6) 0.082(5) 0.113(6) -0.037(5) 0.007(5) -0.020(5)
C05R 0.124(6) 0.082(5) 0.117(6) -0.026(5) -0.018(5) -0.036(5)
C05S 0.106(6) 0.076(5) 0.111(6) -0.038(5) -0.005(5) 0.001(5)
C05W 0.107(6) 0.062(5) 0.125(6) -0.016(5) 0.009(5) -0.012(5)
C05Y 0.094(5) 0.102(6) 0.100(6) -0.009(5) -0.015(5) 0.007(5)
C061 0.088(5) 0.082(5) 0.105(6) -0.010(5) -0.018(5) 0.009(5)
C29 0.120(6) 0.081(5) 0.122(6) -0.007(5) -0.013(6) -0.018(5)
C38 0.131(6) 0.114(6) 0.116(6) -0.021(5) -0.002(6) -0.013(6)
Cl6 0.203(5) 0.261(6) 0.151(4) -0.037(4) 0.021(4) -0.066(5)
Cl2 0.266(7) 0.205(5) 0.184(5) -0.029(4) -0.031(5) -0.071(5)
Cl5 0.192(4) 0.191(5) 0.179(5) -0.019(4) 0.005(4) -0.060(4)
Cl1 0.303(7) 0.171(5) 0.205(6) -0.058(4) 0.020(5) -0.011(5)
C7 0.125(9) 0.093(8) 0.111(9) -0.004(7) 0.005(7) -0.056(7)
C12 0.170(8) 0.107(7) 0.117(7) -0.037(6) -0.014(7) -0.016(7)
C14 0.226(14) 0.135(11) 0.134(11) 0.003(9) 0.043(11) 0.057(11)
C17 0.169(9) 0.104(7) 0.122(8) -0.027(7) 0.001(7) -0.008(7)
C22 0.181(9) 0.105(7) 0.112(8) -0.045(6) -0.019(7) -0.006(7)
C25 0.181(8) 0.120(7) 0.125(7) -0.032(6) -0.017(7) -0.008(7)
C26 0.192(12) 0.080(7) 0.091(8) -0.012(6) -0.002(8) -0.027(8)
C50 0.191(13) 0.233(14) 0.122(10) -0.101(10) -0.006(10) -0.010(12)

loop_
_atom_type_symbol
_atom_type_description
_atom_type_scat_dispersion_real
_atom_type_scat_dispersion_imag
_atom_type_scat_source
C C 0.0033 0.0016 'International Tables Vol C Tables 4.2.6.8 and 6.1.1.4'
H H 0.0000 0.0000 'International Tables Vol C Tables 4.2.6.8 and 6.1.1.4'
Cl Cl 0.1484 0.1585 'International Tables Vol C Tables 4.2.6.8 and 6.1.1.4'
N N 0.0061 0.0033 'International Tables Vol C Tables 4.2.6.8 and 6.1.1.4'
O O 0.0106 0.0060 'International Tables Vol C Tables 4.2.6.8 and 6.1.1.4'

loop_
_geom_angle_atom_site_label_1
_geom_angle_atom_site_label_2
_geom_angle_atom_site_label_3
_geom_angle
_geom_angle_site_symmetry_1
_geom_angle_site_symmetry_3
_geom_angle_publ_flag
C010 N5 C00Y 117.0(6) . . ?
C010 N5 C01G 120.9(6) . . ?
C01G N5 C00Y 122.0(6) . . ?
C01S N9 C038 119.3(7) . . ?
C043 N9 C01S 119.8(6) . . ?
C043 N9 C038 120.0(7) . . ?
C00N N1 C02P 122.5(6) . . ?
C00N N1 C02X 117.3(7) . . ?
C02P N1 C02X 117.9(6) . . ?
C027 N7 C015 123.7(6) . . ?
C027 N7 C01Z 118.1(6) . . ?
C01Z N7 C015 118.1(7) . . ?
C023 N2 C03S 121.6(7) . . ?
C023 N2 C04A 118.1(6) . . ?
C03S N2 C04A 118.2(7) . . ?
C03C N12 C02S 118.5(8) . . ?
C03C N12 C01D 121.5(7) . . ?
C01D N12 C02S 118.9(7) . . ?
C028 N3 C04I 118.8(7) . . ?
C03L N3 C028 122.8(7) . . ?
C03L N3 C04I 117.3(6) . . ?
C01W N6 C02Y 119.4(6) . . ?
C04P N6 C01W 120.2(6) . . ?
C04P N6 C02Y 120.1(7) . . ?
O1 C00N N1 122.8(8) . . ?
O1 C00N C036 122.1(8) . . ?
N1 C00N C036 115.1(7) . . ?
C00T N10 C042 121.7(7) . . ?
C00T N10 C04C 116.0(7) . . ?
C042 N10 C04C 120.3(7) . . ?
C02Q N11 C03G 119.8(6) . . ?
C02Q N11 C051 118.2(7) . . ?
C03G N11 C051 120.8(6) . . ?
C01X N8 C04S 121.4(6) . . ?
C025 N8 C01X 121.8(6) . . ?
C025 N8 C04S 116.8(6) . . ?
C00X C00R C00T 121.4(7) . . ?
C01Y C00R C00T 117.2(7) . . ?
C01Y C00R C00X 121.5(6) . . ?
O7 C00T N10 125.4(6) . . ?
O7 C00T C00R 119.7(8) . . ?
N10 C00T C00R 114.9(8) . . ?
C02K C00U H00U 120.0 . . ?
C02K C00U C01L 120.0 . . ?
C01L C00U H00U 120.0 . . ?
C00U C02K C01M 119.4(4) . . ?
C04O C02K C00U 120.0 . . ?
C04O C02K C01M 115.7(4) . . ?
C02K C04O C043 116.8(5) . . ?
C034 C04O C02K 120.0 . . ?
C034 C04O C043 123.1(5) . . ?
C04O C034 H034 120.0 . . ?
C04O C034 C02W 120.0 . . ?
C02W C034 H034 120.0 . . ?
C034 C02W C01L 120.0 . . ?
C034 C02W C03Q 116.2(4) . . ?
C01L C02W C03Q 117.5(4) . . ?
C00U C01L H01L 120.0 . . ?
C02W C01L C00U 120.0 . . ?
C02W C01L H01L 120.0 . . ?
C037 N4 C03D 124.4(7) . . ?
C037 N4 C050 115.9(7) . . ?
C03D N4 C050 115.8(6) . . ?
C00R C00X C02C 116.8(7) . . ?
C01T C00X C00R 118.4(8) . . ?
C01T C00X C02C 124.1(8) . . ?
N5 C00Y H00A 108.0 . . ?
N5 C00Y H00B 108.0 . . ?
N5 C00Y C04V 117.2(7) . . ?
H00A C00Y H00B 107.2 . . ?
C04V C00Y H00A 108.0 . . ?
C04V C00Y H00B 108.0 . . ?
C02B C00Z C040 120.0 . . ?
C02B C00Z C011 119.2(3) . . ?
C040 C00Z C011 117.5(3) . . ?
C00Z C02B H02J 120.0 . . ?
C02U C02B C00Z 120.0 . . ?
C02U C02B H02J 120.0 . . ?
C02B C02U C044 120.0 . . ?
C02B C02U C025 121.3(4) . . ?
C044 C02U C025 118.4(4) . . ?
C02U C044 C035 116.3(3) . . ?
C04J C044 C02U 120.0 . . ?
C04J C044 C035 119.9(3) . . ?
C044 C04J H04X 120.0 . . ?
C044 C04J C040 120.0 . . ?
C040 C04J H04X 120.0 . . ?
C00Z C040 H040 120.0 . . ?
C04J C040 C00Z 120.0 . . ?
C04J C040 H040 120.0 . . ?
O6 C010 N5 127.2(4) . . ?
O6 C010 C01R 118.5(6) . . ?
N5 C010 C01R 114.1(6) . . ?
C02O C011 C00Z 117.8(4) . . ?
C02O C011 C026 120.0 . . ?
C026 C011 C00Z 117.0(4) . . ?
C011 C02O H02O 120.0 . . ?
C04N C02O C011 120.0 . . ?
C04N C02O H02O 120.0 . . ?
C02O C04N H04Y 120.0 . . ?
C02O C04N C04Q 120.0 . . ?
C04Q C04N H04Y 120.0 . . ?
C04N C04Q C03Y 121.1(4) . . ?
C03Z C04Q C04N 120.0 . . ?
C03Z C04Q C03Y 115.5(4) . . ?
C04Q C03Z C026 120.0 . . ?
C04Q C03Z C03C 117.6(5) . . ?
C026 C03Z C03C 122.4(5) . . ?
C011 C026 H026 120.0 . . ?
C03Z C026 C011 120.0 . . ?
C03Z C026 H026 120.0 . . ?
C01C C012 C016 120.0 . . ?
C01C C012 C024 119.3(4) . . ?
C016 C012 C024 115.8(4) . . ?
C012 C01C H01C 120.0 . . ?
C012 C01C C03F 120.0 . . ?
C03F C01C H01C 120.0 . . ?
C01C C03F C037 119.5(5) . . ?
C048 C03F C01C 120.0 . . ?
C048 C03F C037 120.4(5) . . ?
C03F C048 C047 120.0 . . ?
C03F C048 C01B 115.8(4) . . ?
C047 C048 C01B 119.8(4) . . ?
C048 C047 H047 120.0 . . ?
C016 C047 C048 120.0 . . ?
C016 C047 H047 120.0 . . ?
C012 C016 H016 120.0 . . ?
C047 C016 C012 120.0 . . ?
C047 C016 H016 120.0 . . ?
C01S C014 H014 119.4 . . ?
C02C C014 H014 119.4 . . ?
C02C C014 C01S 121.3(7) . . ?
N7 C015 H01B 109.0 . . ?
N7 C015 H01D 109.0 . . ?
H01B C015 H01D 107.8 . . ?
C03R C015 N7 112.9(7) . . ?
C03R C015 H01B 109.0 . . ?
C03R C015 H01D 109.0 . . ?
C01I C017 C03O 120.0 . . ?
C01I C017 C02H 117.6(3) . . ?
C03O C017 C02H 117.7(3) . . ?
C017 C01I H01I 120.0 . . ?
C017 C01I C01R 120.0 . . ?
C01R C01I H01I 120.0 . . ?
C01I C01R C010 119.6(4) . . ?
C01N C01R C010 120.4(4) . . ?
C01N C01R C01I 120.0 . . ?
C01R C01N C03U 120.0 . . ?
C01R C01N C00W 115.5(3) . . ?
C03U C01N C00W 121.8(4) . . ?
C01N C03U H03U 120.0 . . ?
C03O C03U C01N 120.0 . . ?
C03O C03U H03U 120.0 . . ?
C017 C03O H03O 120.0 . . ?
C03U C03O C017 120.0 . . ?
C03U C03O H03O 120.0 . . ?
C01Q C018 H018 120.4 . . ?
C01Q C018 C03D 119.1(8) . . ?
C03D C018 H018 120.4 . . ?
C02Z C019 C022 120.0 . . ?
C02Z C019 C046 119.5(4) . . ?
C022 C019 C046 116.0(4) . . ?
C019 C02Z H02Z 120.0 . . ?
C019 C02Z C04F 120.0 . . ?
C04F C02Z H02Z 120.0 . . ?
C02Z C04F H04F 120.0 . . ?
C02E C04F C02Z 120.0 . . ?
C02E C04F H04F 120.0 . . ?
C04F C02E C02L 120.0 . . ?
C04F C02E C02A 117.0(4) . . ?
C02L C02E C02A 119.5(4) . . ?
C02E C02L H02L 120.0 . . ?
C022 C02L C02E 120.0 . . ?
C022 C02L H02L 120.0 . . ?
C019 C022 C03S 121.1(5) . . ?
C02L C022 C019 120.0 . . ?
C02L C022 C03S 118.9(5) . . ?
C023 C01A H01A 120.0 . . ?
C023 C01A C033 120.0 . . ?
C033 C01A H01A 120.0 . . ?
C01A C023 N2 120.3(5) . . ?
C01A C023 C046 120.0 . . ?
C046 C023 N2 116.9(5) . . ?
C023 C046 C019 113.9(4) . . ?
C023 C046 C031 120.0 . . ?
C031 C046 C019 122.3(4) . . ?
C046 C031 H031 120.0 . . ?
C02P C031 C046 120.0 . . ?
C02P C031 H031 120.0 . . ?
C031 C02P N1 121.5(4) . . ?
C033 C02P N1 117.0(4) . . ?
C033 C02P C031 120.0 . . ?
C01A C033 C03N 121.6(4) . . ?
C02P C033 C01A 120.0 . . ?
C02P C033 C03N 113.8(4) . . ?
C02I C01B C048 120.8(7) . . ?
C03D C01B C048 117.9(7) . . ?
C03D C01B C02I 121.2(8) . . ?
C029 C01E H01E 120.0 . . ?
C029 C01E C02H 120.0 . . ?
C02H C01E H01E 120.0 . . ?
C01E C029 H029 120.0 . . ?
C01E C029 C03N 120.0 . . ?
C03N C029 H029 120.0 . . ?
C029 C03N C033 121.4(4) . . ?
C036 C03N C033 115.9(4) . . ?
C036 C03N C029 120.0 . . ?
C03N C036 C00N 121.1(5) . . ?
C03H C036 C00N 118.8(5) . . ?
C03H C036 C03N 120.0 . . ?
C036 C03H H03H 120.0 . . ?
C036 C03H C02H 120.0 . . ?
C02H C03H H03H 120.0 . . ?
C01E C02H C017 119.1(3) . . ?
C03H C02H C017 115.9(3) . . ?
C03H C02H C01E 120.0 . . ?
C03E C01F C03V 120.0 . . ?
C03E C01F C02F 114.0(4) . . ?
C03V C01F C02F 121.6(4) . . ?
C01F C03E C04P 121.7(4) . . ?
C04H C03E C01F 120.0 . . ?
C04H C03E C04P 118.3(4) . . ?
C03E C04H H04H 120.0 . . ?
C024 C04H C03E 120.0 . . ?
C024 C04H H04H 120.0 . . ?
C04H C024 C012 120.0(4) . . ?
C04H C024 C02M 120.0 . . ?
C02M C024 C012 115.3(4) . . ?
C024 C02M H02M 120.0 . . ?
C03V C02M C024 120.0 . . ?
C03V C02M H02M 120.0 . . ?
C01F C03V H03V 120.0 . . ?
C02M C03V C01F 120.0 . . ?
C02M C03V H03V 120.0 . . ?
C01T C01H H01H 120.8 . . ?
C01T C01H C020 118.4(7) . . ?
C020 C01H H01H 120.8 . . ?
C02T C01K H01K 120.0 . . ?
C02T C01K C01X 120.0 . . ?
C01X C01K H01K 120.0 . . ?
C01K C02T C027 120.0 . . ?
C01K C02T C01P 120.5(4) . . ?
C027 C02T C01P 115.0(3) . . ?
N7 C027 C02T 118.9(4) . . ?
N7 C027 C02D 119.1(4) . . ?
C02D C027 C02T 120.0 . . ?
C027 C02D H02K 120.0 . . ?
C027 C02D C035 120.0 . . ?
C035 C02D H02K 120.0 . . ?
C02D C035 C044 122.0(3) . . ?
C02D C035 C01X 120.0 . . ?
C01X C035 C044 113.2(3) . . ?
C01K C01X N8 122.8(4) . . ?
C035 C01X N8 114.2(4) . . ?
C035 C01X C01K 120.0 . . ?
C01S C01M C02K 116.7(6) . . ?
C02J C01M C02K 124.8(7) . . ?
C02J C01M C01S 117.4(8) . . ?
C01O C01P C02T 122.7(4) . . ?
C01O C01P C02N 120.0 . . ?
C02N C01P C02T 113.4(3) . . ?
C01P C01O H01O 120.0 . . ?
C03I C01O C01P 120.0 . . ?
C03I C01O H01O 120.0 . . ?
C01O C03I H03I 120.0 . . ?
C01O C03I C03J 120.0 . . ?
C03J C03I H03I 120.0 . . ?
C03I C03J C03K 120.0 . . ?
C03I C03J C020 114.5(4) . . ?
C03K C03J C020 121.2(4) . . ?
C03J C03K H03K 120.0 . . ?
C02N C03K C03J 120.0 . . ?
C02N C03K H03K 120.0 . . ?
C01P C02N C01Z 123.3(4) . . ?
C03K C02N C01P 120.0 . . ?
C03K C02N C01Z 116.7(4) . . ?
C018 C01Q C03M 124.3(6) . . ?
C018 C01Q C03L 118.6(7) . . ?
C03L C01Q C03M 116.5(7) . . ?
N9 C01S C014 121.7(7) . . ?
N9 C01S C01M 118.8(7) . . ?
C01M C01S C014 119.5(7) . . ?
C00X C01T C01H 121.5(8) . . ?
C00X C01T H01T 119.3 . . ?
C01H C01T H01T 119.3 . . ?
C039 C01U H01U 120.0 . . ?
C039 C01U C03M 120.0 . . ?
C03M C01U H01U 120.0 . . ?
C01U C039 H039 120.0 . . ?
C01U C039 C02A 120.0 . . ?
C02A C039 H039 120.0 . . ?
C039 C02A C02E 116.1(4) . . ?
C03B C02A C02E 117.8(4) . . ?
C03B C02A C039 120.0 . . ?
C02A C03B H03B 120.0 . . ?
C02A C03B C01J 120.0 . . ?
C01J C03B H03B 120.0 . . ?
C03B C01J C028 117.1(5) . . ?
C03M C01J C03B 120.0 . . ?
C03M C01J C028 122.8(5) . . ?
C01U C03M C01Q 119.8(4) . . ?
C01J C03M C01Q 115.8(4) . . ?
C01J C03M C01U 120.0 . . ?
C021 C01V C03X 120.0 . . ?
C021 C01V C049 117.1(4) . . ?
C03X C01V C049 120.2(4) . . ?
C01V C021 C030 120.0 . . ?
C01V C021 C02Q 116.5(5) . . ?
C030 C021 C02Q 123.0(5) . . ?
C021 C030 H030 120.0 . . ?
C03Q C030 C021 120.0 . . ?
C03Q C030 H030 120.0 . . ?
C030 C03Q C02W 117.5(3) . . ?
C030 C03Q C03A 120.0 . . ?
C03A C03Q C02W 117.8(4) . . ?
C03Q C03A H03D 120.0 . . ?
C03X C03A C03Q 120.0 . . ?
C03X C03A H03D 120.0 . . ?
C01V C03X H03X 120.0 . . ?
C03A C03X C01V 120.0 . . ?
C03A C03X H03X 120.0 . . ?
C00R C01Y H01Y 119.7 . . ?
C020 C01Y C00R 120.6(7) . . ?
C020 C01Y H01Y 119.7 . . ?
O12 C01Z N7 119.4(8) . . ?
O12 C01Z C02N 125.3(7) . . ?
N7 C01Z C02N 115.3(7) . . ?
C01H C020 C03J 119.1(7) . . ?
C01Y C020 C01H 117.5(7) . . ?
C01Y C020 C03J 121.9(7) . . ?
O11 C025 N8 122.1(7) . . ?
O11 C025 C02U 123.2(6) . . ?
N8 C025 C02U 114.7(7) . . ?
O3 C028 N3 122.6(8) . . ?
O3 C028 C01J 125.3(8) . . ?
N3 C028 C01J 112.2(7) . . ?
C00X C02C C042 117.1(7) . . ?
C014 C02C C00X 125.0(7) . . ?
C014 C02C C042 117.6(8) . . ?
C02V C02F C01F 120.7(4) . . ?
C02V C02F C01W 120.0 . . ?
C01W C02F C01F 115.4(4) . . ?
C02F C02V H02V 120.0 . . ?
C02F C02V C01G 120.0 . . ?
C01G C02V H02V 120.0 . . ?
C02V C01G N5 119.1(4) . . ?
C00W C01G N5 119.3(4) . . ?
C00W C01G C02V 120.0 . . ?
C01G C00W C01N 114.7(4) . . ?
C01G C00W C04G 120.0 . . ?
C04G C00W C01N 120.6(4) . . ?
C00W C04G H04G 120.0 . . ?
C01W C04G C00W 120.0 . . ?
C01W C04G H04G 120.0 . . ?
C02F C01W N6 118.0(4) . . ?
C04G C01W N6 119.7(4) . . ?
C04G C01W C02F 120.0 . . ?
H02A C02G H02B 107.5 . . ?
C041 C02G H02A 108.5 . . ?
C041 C02G H02B 108.5 . . ?
C041 C02G C04K 115.3(8) . . ?
C04K C02G H02A 108.5 . . ?
C04K C02G H02B 108.5 . . ?
C01B C02I H02I 122.4 . . ?
C01B C02I C03L 115.2(7) . . ?
C03L C02I H02I 122.4 . . ?
C01M C02J H02N 119.1 . . ?
C01M C02J C042 121.7(7) . . ?
C042 C02J H02N 119.1 . . ?
O9 C02Q N11 120.8(8) . . ?
O9 C02Q C021 121.9(8) . . ?
N11 C02Q C021 117.0(8) . . ?
H02C C02R H02D 107.6 . . ?
C03P C02R H02C 108.7 . . ?
C03P C02R H02D 108.7 . . ?
C03P C02R C04B 114.3(7) . . ?
C04B C02R H02C 108.7 . . ?
C04B C02R H02D 108.7 . . ?
N12 C02S H02P 109.9 . . ?
N12 C02S H02Q 109.9 . . ?
H02P C02S H02Q 108.3 . . ?
C05O C02S N12 108.9(7) . . ?
C05O C02S H02P 109.9 . . ?
C05O C02S H02Q 109.9 . . ?
N1 C02X H02E 109.6 . . ?
N1 C02X H02F 109.6 . . ?
H02E C02X H02F 108.2 . . ?
C04L C02X N1 110.1(6) . . ?
C04L C02X H02E 109.6 . . ?
C04L C02X H02F 109.6 . . ?
N6 C02Y H02G 108.2 . . ?
N6 C02Y H02H 108.2 . . ?
N6 C02Y C04K 116.2(7) . . ?
H02G C02Y H02H 107.4 . . ?
C04K C02Y H02G 108.2 . . ?
C04K C02Y H02H 108.2 . . ?
O4 C037 N4 122.8(8) . . ?
O4 C037 C03F 123.2(8) . . ?
N4 C037 C03F 113.7(7) . . ?
N9 C038 H03E 109.0 . . ?
N9 C038 H03F 109.0 . . ?
H03E C038 H03F 107.8 . . ?
C05W C038 N9 112.8(7) . . ?
C05W C038 H03E 109.0 . . ?
C05W C038 H03F 109.0 . . ?
N12 C03C C03Z 116.8(9) . . ?
O10 C03C N12 124.6(8) . . ?
O10 C03C C03Z 117.7(8) . . ?
C018 C03D N4 121.0(7) . . ?
C01B C03D N4 119.2(7) . . ?
C01B C03D C018 119.4(8) . . ?
N3 C03L C02I 118.3(7) . . ?
C01Q C03L N3 120.2(7) . . ?
C01Q C03L C02I 121.4(8) . . ?
C02R C03P H03A 108.3 . . ?
C02R C03P H03C 108.3 . . ?
C02R C03P C04M 116.0(6) . . ?
H03A C03P H03C 107.4 . . ?
C04M C03P H03A 108.3 . . ?
C04M C03P H03C 108.3 . . ?
C015 C03R H03G 107.7 . . ?
C015 C03R H03J 107.7 . . ?
C015 C03R C04X 118.6(8) . . ?
H03G C03R H03J 107.1 . . ?
C04X C03R H03G 107.7 . . ?
C04X C03R H03J 107.7 . . ?
N2 C03S C022 113.5(8) . . ?
O2 C03S N2 120.1(9) . . ?
O2 C03S C022 126.3(8) . . ?
C02G C041 H04A 108.6 . . ?
C02G C041 H04B 108.6 . . ?
H04A C041 H04B 107.6 . . ?
C04Y C041 C02G 114.6(7) . . ?
C04Y C041 H04A 108.6 . . ?
C04Y C041 H04B 108.6 . . ?
N10 C042 C02J 120.5(7) . . ?
C02C C042 N10 121.4(8) . . ?
C02C C042 C02J 117.9(7) . . ?
O8 C043 N9 120.9(7) . . ?
O8 C043 C04O 119.0(8) . . ?
N9 C043 C04O 120.1(7) . . ?
N2 C04A H04C 107.6 . . ?
N2 C04A H04D 107.6 . . ?
N2 C04A C04U 118.9(7) . . ?
H04C C04A H04D 107.0 . . ?
C04U C04A H04C 107.6 . . ?
C04U C04A H04D 107.6 . . ?
C02R C04B H04E 107.6 . . ?
C02R C04B H04I 107.6 . . ?
C02R C04B C04U 118.8(7) . . ?
H04E C04B H04I 107.0 . . ?
C04U C04B H04E 107.6 . . ?
C04U C04B H04I 107.6 . . ?
N10 C04C H04Z 109.3 . . ?
N10 C04C H 109.3 . . ?
N10 C04C C05D 111.7(8) . . ?
H04Z C04C H 107.9 . . ?
C05D C04C H04Z 109.3 . . ?
C05D C04C H 109.3 . . ?
H04 C04D HA 107.3 . . ?
C05P C04D H04 108.2 . . ?
C05P C04D HA 108.2 . . ?
C05S C04D H04 108.2 . . ?
C05S C04D HA 108.2 . . ?
C05S C04D C05P 116.6(9) . . ?
C03G C04E H1 120.0 . . ?
C03G C04E C03Y 120.0 . . ?
C03Y C04E H1 120.0 . . ?
C04E C03G N11 121.5(4) . . ?
C049 C03G N11 114.1(4) . . ?
C049 C03G C04E 120.0 . . ?
C03G C049 C01V 114.4(4) . . ?
C03G C049 C03W 120.0 . . ?
C03W C049 C01V 122.4(4) . . ?
C049 C03W H03W 120.0 . . ?
C01D C03W C049 120.0 . . ?
C01D C03W H03W 120.0 . . ?
C03W C01D N12 121.1(4) . . ?
C03W C01D C03Y 120.0 . . ?
C03Y C01D N12 116.6(4) . . ?
C04E C03Y C04Q 120.9(4) . . ?
C01D C03Y C04Q 113.6(4) . . ?
C01D C03Y C04E 120.0 . . ?
N3 C04I H04J 109.0 . . ?
N3 C04I H04K 109.0 . . ?
N3 C04I C056 112.9(7) . . ?
H04J C04I H04K 107.8 . . ?
C056 C04I H04J 109.0 . . ?
C056 C04I H04K 109.0 . . ?
C02G C04K H04L 108.0 . . ?
C02G C04K H04M 108.0 . . ?
C02Y C04K C02G 117.3(7) . . ?
C02Y C04K H04L 108.0 . . ?
C02Y C04K H04M 108.0 . . ?
H04L C04K H04M 107.2 . . ?
C02X C04L H04N 108.2 . . ?
C02X C04L H04O 108.2 . . ?
C02X C04L C04M 116.2(6) . . ?
H04N C04L H04O 107.4 . . ?
C04M C04L H04N 108.2 . . ?
C04M C04L H04O 108.2 . . ?
C03P C04M C04L 115.8(7) . . ?
C03P C04M H04P 108.3 . . ?
C03P C04M H04Q 108.3 . . ?
C04L C04M H04P 108.3 . . ?
C04L C04M H04Q 108.3 . . ?
H04P C04M H04Q 107.4 . . ?
N6 C04P C03E 114.8(7) . . ?
O5 C04P N6 123.1(8) . . ?
O5 C04P C03E 121.9(7) . . ?
N8 C04S H2 109.4 . . ?
N8 C04S HB 109.4 . . ?
H2 C04S HB 108.0 . . ?
C05Y C04S N8 111.3(8) . . ?
C05Y C04S H2 109.4 . . ?
C05Y C04S HB 109.4 . . ?
H3 C04T HC 106.6 . . ?
C04X C04T H3 106.6 . . ?
C04X C04T HC 106.6 . . ?
C04X C04T C05K 122.9(9) . . ?
C05K C04T H3 106.6 . . ?
C05K C04T HC 106.6 . . ?
C04A C04U C04B 112.7(7) . . ?
C04A C04U H04R 109.1 . . ?
C04A C04U H04S 109.1 . . ?
C04B C04U H04R 109.1 . . ?
C04B C04U H04S 109.1 . . ?
H04R C04U H04S 107.8 . . ?
C00Y C04V H04T 106.3 . . ?
C00Y C04V H04U 106.3 . . ?
H04T C04V H04U 106.4 . . ?
C057 C04V C00Y 124.0(8) . . ?
C057 C04V H04T 106.3 . . ?
C057 C04V H04U 106.3 . . ?
C03R C04X H4 107.0 . . ?
C03R C04X HD 107.0 . . ?
C04T C04X C03R 121.5(9) . . ?
C04T C04X H4 107.0 . . ?
C04T C04X HD 107.0 . . ?
H4 C04X HD 106.7 . . ?
C041 C04Y H04V 110.0 . . ?
C041 C04Y H04W 110.0 . . ?
C041 C04Y C057 108.5(7) . . ?
H04V C04Y H04W 108.4 . . ?
C057 C04Y H04V 110.0 . . ?
C057 C04Y H04W 110.0 . . ?
H5 C04Z HE 103.5 . . ?
C05R C04Z H5 97.1 . . ?
C05R C04Z HE 97.1 . . ?
C05R C04Z C38 157.0(11) . . ?
C38 C04Z H5 97.1 . . ?
C38 C04Z HE 97.1 . . ?
N4 C050 H05A 109.3 . . ?
N4 C050 H05B 109.3 . . ?
H05A C050 H05B 107.9 . . ?
C05F C050 N4 111.7(6) . . ?
C05F C050 H05A 109.3 . . ?
C05F C050 H05B 109.3 . . ?
N11 C051 H05Q 109.4 . . ?
N11 C051 H05R 109.4 . . ?
H05Q C051 H05R 108.0 . . ?
C05S C051 N11 111.1(7) . . ?
C05S C051 H05Q 109.4 . . ?
C05S C051 H05R 109.4 . . ?
H05C C052 H05D 108.0 . . ?
C056 C052 H05C 109.4 . . ?
C056 C052 H05D 109.4 . . ?
C05L C052 H05C 109.4 . . ?
C05L C052 H05D 109.4 . . ?
C05L C052 C056 111.0(7) . . ?
C04I C056 C052 118.3(7) . . ?
C04I C056 H05E 107.7 . . ?
C04I C056 H05F 107.7 . . ?
C052 C056 H05E 107.7 . . ?
C052 C056 H05F 107.7 . . ?
H05E C056 H05F 107.1 . . ?
C04V C057 C04Y 121.4(8) . . ?
C04V C057 H05G 107.0 . . ?
C04V C057 H05H 107.0 . . ?
C04Y C057 H05G 107.0 . . ?
C04Y C057 H05H 107.0 . . ?
H05G C057 H05H 106.7 . . ?
H05I C059 H05J 107.3 . . ?
C05B C059 H05I 108.0 . . ?
C05B C059 H05J 108.0 . . ?
C05B C059 C05L 117.0(8) . . ?
C05L C059 H05I 108.0 . . ?
C05L C059 H05J 108.0 . . ?
Cl3 C05A Cl4 111.6(7) . . ?
Cl3 C05A H10 109.3 . . ?
Cl3 C05A HF 109.3 . . ?
Cl4 C05A H10 109.3 . . ?
Cl4 C05A HF 109.3 . . ?
H10 C05A HF 108.0 . . ?
C059 C05B H05K 108.7 . . ?
C059 C05B H05L 108.7 . . ?
C059 C05B C05F 114.2(8) . . ?
H05K C05B H05L 107.6 . . ?
C05F C05B H05K 108.7 . . ?
C05F C05B H05L 108.7 . . ?
C04C C05D H05S 109.6 . . ?
C04C C05D H05T 109.6 . . ?
H05S C05D H05T 108.1 . . ?
C38 C05D C04C 110.2(8) . . ?
C38 C05D H05S 109.6 . . ?
C38 C05D H05T 109.6 . . ?
C050 C05F C05B 125.8(8) . . ?
C050 C05F H05M 105.9 . . ?
C050 C05F H05N 105.9 . . ?
C05B C05F H05M 105.9 . . ?
C05B C05F H05N 105.9 . . ?
H05M C05F H05N 106.2 . . ?
H05U C05H H05V 106.4 . . ?
C05O C05H H05U 106.3 . . ?
C05O C05H H05V 106.3 . . ?
C29 C05H H05U 106.3 . . ?
C29 C05H H05V 106.3 . . ?
C29 C05H C05O 124.2(9) . . ?
H05W C05I H05X 108.3 . . ?
C05R C05I H05W 109.9 . . ?
C05R C05I H05X 109.9 . . ?
C05W C05I H05W 109.9 . . ?
C05W C05I H05X 109.9 . . ?
C05W C05I C05R 109.0(8) . . ?
C04T C05K H05Y 107.0 . . ?
C04T C05K HG 107.0 . . ?
C04T C05K C061 121.3(9) . . ?
H05Y C05K HG 106.7 . . ?
C061 C05K H05Y 107.0 . . ?
C061 C05K HG 107.0 . . ?
C052 C05L H05O 108.8 . . ?
C052 C05L H05P 108.8 . . ?
C059 C05L C052 113.8(8) . . ?
C059 C05L H05O 108.8 . . ?
C059 C05L H05P 108.8 . . ?
H05O C05L H05P 107.7 . . ?
C02S C05O H05Z 108.3 . . ?
C02S C05O HH 108.3 . . ?
C05H C05O C02S 115.9(9) . . ?
C05H C05O H05Z 108.3 . . ?
C05H C05O HH 108.3 . . ?
H05Z C05O HH 107.4 . . ?
C04D C05P H05 110.9 . . ?
C04D C05P HI 110.9 . . ?
C04D C05P C29 104.3(10) . . ?
H05 C05P HI 108.9 . . ?
C29 C05P H05 110.9 . . ?
C29 C05P HI 110.9 . . ?
C04Z C05R C05I 126.3(10) . . ?
C04Z C05R H6 105.7 . . ?
C04Z C05R HJ 105.7 . . ?
C05I C05R H6 105.7 . . ?
C05I C05R HJ 105.7 . . ?
H6 C05R HJ 106.2 . . ?
C04D C05S C051 122.2(8) . . ?
C04D C05S H7 106.8 . . ?
C04D C05S HK 106.8 . . ?
C051 C05S H7 106.8 . . ?
C051 C05S HK 106.8 . . ?
H7 C05S HK 106.6 . . ?
C038 C05W C05I 128.6(8) . . ?
C038 C05W H8 105.1 . . ?
C038 C05W HL 105.1 . . ?
C05I C05W H8 105.1 . . ?
C05I C05W HL 105.1 . . ?
H8 C05W HL 105.9 . . ?
C04S C05Y H9 109.5 . . ?
C04S C05Y HM 109.5 . . ?
H9 C05Y HM 108.1 . . ?
C061 C05Y C04S 110.8(7) . . ?
C061 C05Y H9 109.5 . . ?
C061 C05Y HM 109.5 . . ?
C05K C061 C05Y 117.8(10) . . ?
C05K C061 H06A 107.9 . . ?
C05K C061 H06B 107.9 . . ?
C05Y C061 H06A 107.9 . . ?
C05Y C061 H06B 107.9 . . ?
H06A C061 H06B 107.2 . . ?
C05H C29 C05P 121.5(9) . . ?
C05H C29 H29A 107.0 . . ?
C05H C29 H29B 107.0 . . ?
C05P C29 H29A 107.0 . . ?
C05P C29 H29B 107.0 . . ?
H29A C29 H29B 106.7 . . ?
C04Z C38 C05D 109.2(10) . . ?
C04Z C38 H38A 109.8 . . ?
C04Z C38 H38B 109.8 . . ?
C05D C38 H38A 109.8 . . ?
C05D C38 H38B 109.8 . . ?
H38A C38 H38B 108.3 . . ?
H7A C7 H7B 109.5 . . ?
H7A C7 H7C 109.5 . . ?
H7B C7 H7C 109.5 . . ?
C17 C7 H7A 109.5 . . ?
C17 C7 H7B 109.5 . . ?
C17 C7 H7C 109.5 . . ?
H12A C12 H12B 106.0 . . ?
C17 C12 H12A 105.3 . . ?
C17 C12 H12B 105.3 . . ?
C25 C12 H12A 105.3 . . ?
C25 C12 H12B 105.3 . . ?
C25 C12 C17 128.1(14) . . ?
Cl2 C14 Cl1 104.3(9) . . ?
Cl2 C14 H14A 110.9 . . ?
Cl2 C14 H14B 110.9 . . ?
Cl1 C14 H14A 110.9 . . ?
Cl1 C14 H14B 110.9 . . ?
H14A C14 H14B 108.9 . . ?
C7 C17 C12 122.6(13) . . ?
C7 C17 H17A 106.7 . . ?
C7 C17 H17B 106.7 . . ?
C12 C17 H17A 106.7 . . ?
C12 C17 H17B 106.7 . . ?
H17A C17 H17B 106.6 . . ?
H22A C22 H22B 107.3 . . ?
C25 C22 H22A 108.0 . . ?
C25 C22 H22B 108.0 . . ?
C25 C22 C26 117.1(13) . . ?
C26 C22 H22A 108.0 . . ?
C26 C22 H22B 108.0 . . ?
C12 C25 H25A 105.2 . . ?
C12 C25 H25B 105.2 . . ?
C22 C25 C12 128.4(14) . . ?
C22 C25 H25A 105.2 . . ?
C22 C25 H25B 105.2 . . ?
H25A C25 H25B 105.9 . . ?
C22 C26 H26A 109.5 . . ?
C22 C26 H26B 109.5 . . ?
C22 C26 H26C 109.5 . . ?
H26A C26 H26B 109.5 . . ?
H26A C26 H26C 109.5 . . ?
H26B C26 H26C 109.5 . . ?
Cl6 C50 Cl5 116.2(9) . . ?
Cl6 C50 H50A 108.2 . . ?
Cl6 C50 H50B 108.2 . . ?
Cl5 C50 H50A 108.2 . . ?
Cl5 C50 H50B 108.2 . . ?
H50A C50 H50B 107.4 . . ?

loop_
_geom_bond_atom_site_label_1
_geom_bond_atom_site_label_2
_geom_bond_distance
_geom_bond_site_symmetry_2
_geom_bond_publ_flag
Cl3 C05A 1.713(9) . ?
Cl4 C05A 1.727(8) . ?
O6 C010 1.206(8) . ?
O11 C025 1.242(9) . ?
O7 C00T 1.210(10) . ?
O1 C00N 1.230(10) . ?
O4 C037 1.205(9) . ?
N5 C00Y 1.411(10) . ?
N5 C010 1.358(10) . ?
N5 C01G 1.401(7) . ?
O12 C01Z 1.258(9) . ?
O8 C043 1.316(10) . ?
N9 C01S 1.376(10) . ?
N9 C038 1.476(10) . ?
N9 C043 1.334(11) . ?
O3 C028 1.169(9) . ?
N1 C00N 1.325(10) . ?
N1 C02P 1.429(7) . ?
N1 C02X 1.557(10) . ?
O9 C02Q 1.264(10) . ?
N7 C015 1.514(10) . ?
N7 C027 1.360(7) . ?
N7 C01Z 1.403(10) . ?
N2 C023 1.399(8) . ?
N2 C03S 1.411(11) . ?
N2 C04A 1.510(10) . ?
O2 C03S 1.203(11) . ?
N12 C02S 1.535(10) . ?
N12 C03C 1.320(11) . ?
N12 C01D 1.391(8) . ?
O10 C03C 1.293(11) . ?
N3 C028 1.420(11) . ?
N3 C03L 1.408(10) . ?
N3 C04I 1.507(10) . ?
N6 C01W 1.456(7) . ?
N6 C02Y 1.483(10) . ?
N6 C04P 1.340(10) . ?
C00N C036 1.479(9) . ?
N10 C00T 1.307(11) . ?
N10 C042 1.435(11) . ?
N10 C04C 1.456(11) . ?
N11 C02Q 1.374(11) . ?
N11 C03G 1.436(8) . ?
N11 C051 1.577(10) . ?
N8 C01X 1.417(7) . ?
N8 C025 1.365(10) . ?
N8 C04S 1.535(10) . ?
C00R C00T 1.5502(14) . ?
C00R C00X 1.420(11) . ?
C00R C01Y 1.411(11) . ?
O5 C04P 1.249(9) . ?
C00U H00U 0.9500 . ?
C00U C02K 1.3900 . ?
C00U C01L 1.3900 . ?
C02K C04O 1.3900 . ?
C02K C01M 1.519(9) . ?
C04O C034 1.3900 . ?
C04O C043 1.496(9) . ?
C034 H034 0.9500 . ?
C034 C02W 1.3900 . ?
C02W C01L 1.3900 . ?
C02W C03Q 1.5520(14) . ?
C01L H01L 0.9500 . ?
N4 C037 1.366(11) . ?
N4 C03D 1.430(10) . ?
N4 C050 1.554(10) . ?
C00X C01T 1.369(11) . ?
C00X C02C 1.426(11) . ?
C00Y H00A 0.9900 . ?
C00Y H00B 0.9900 . ?
C00Y C04V 1.529(7) . ?
C00Z C02B 1.3900 . ?
C00Z C040 1.3900 . ?
C00Z C011 1.5527(14) . ?
C02B H02J 0.9500 . ?
C02B C02U 1.3900 . ?
C02U C044 1.3900 . ?
C02U C025 1.454(8) . ?
C044 C04J 1.3900 . ?
C044 C035 1.549(5) . ?
C04J H04X 0.9500 . ?
C04J C040 1.3900 . ?
C040 H040 0.9500 . ?
C010 C01R 1.5493(14) . ?
C011 C02O 1.3900 . ?
C011 C026 1.3900 . ?
C02O H02O 0.9500 . ?
C02O C04N 1.3900 . ?
C04N H04Y 0.9500 . ?
C04N C04Q 1.3900 . ?
C04Q C03Z 1.3900 . ?
C04Q C03Y 1.5522(14) . ?
C03Z C026 1.3900 . ?
C03Z C03C 1.498(9) . ?
C026 H026 0.9500 . ?
C012 C01C 1.3900 . ?
C012 C016 1.3900 . ?
C012 C024 1.5524(14) . ?
C01C H01C 0.9500 . ?
C01C C03F 1.3900 . ?
C03F C048 1.3900 . ?
C03F C037 1.487(10) . ?
C048 C047 1.3900 . ?
C048 C01B 1.539(9) . ?
C047 H047 0.9500 . ?
C047 C016 1.3900 . ?
C016 H016 0.9500 . ?
C014 H014 0.9500 . ?
C014 C01S 1.443(11) . ?
C014 C02C 1.363(11) . ?
C015 H01B 0.9900 . ?
C015 H01D 0.9900 . ?
C015 C03R 1.484(7) . ?
C017 C01I 1.3900 . ?
C017 C03O 1.3900 . ?
C017 C02H 1.554(5) . ?
C01I H01I 0.9500 . ?
C01I C01R 1.3900 . ?
C01R C01N 1.3900 . ?
C01N C03U 1.3900 . ?
C01N C00W 1.531(5) . ?
C03U H03U 0.9500 . ?
C03U C03O 1.3900 . ?
C03O H03O 0.9500 . ?
C018 H018 0.9500 . ?
C018 C01Q 1.375(11) . ?
C018 C03D 1.382(11) . ?
C019 C02Z 1.3900 . ?
C019 C022 1.3900 . ?
C019 C046 1.5512(14) . ?
C02Z H02Z 0.9500 . ?
C02Z C04F 1.3900 . ?
C04F H04F 0.9500 . ?
C04F C02E 1.3900 . ?
C02E C02L 1.3900 . ?
C02E C02A 1.5517(14) . ?
C02L H02L 0.9500 . ?
C02L C022 1.3900 . ?
C022 C03S 1.463(11) . ?
C01A H01A 0.9500 . ?
C01A C023 1.3900 . ?
C01A C033 1.3900 . ?
C023 C046 1.3900 . ?
C046 C031 1.3900 . ?
C031 H031 0.9500 . ?
C031 C02P 1.3900 . ?
C02P C033 1.3900 . ?
C033 C03N 1.548(5) . ?
C01B C02I 1.394(11) . ?
C01B C03D 1.369(11) . ?
C01E H01E 0.9500 . ?
C01E C029 1.3900 . ?
C01E C02H 1.3900 . ?
C029 H029 0.9500 . ?
C029 C03N 1.3900 . ?
C03N C036 1.3900 . ?
C036 C03H 1.3900 . ?
C03H H03H 0.9500 . ?
C03H C02H 1.3900 . ?
C01F C03E 1.3900 . ?
C01F C03V 1.3900 . ?
C01F C02F 1.552(5) . ?
C03E C04H 1.3900 . ?
C03E C04P 1.540(10) . ?
C04H H04H 0.9500 . ?
C04H C024 1.3900 . ?
C024 C02M 1.3900 . ?
C02M H02M 0.9500 . ?
C02M C03V 1.3900 . ?
C03V H03V 0.9500 . ?
C01H H01H 0.9500 . ?
C01H C01T 1.437(12) . ?
C01H C020 1.483(11) . ?
C01K H01K 0.9500 . ?
C01K C02T 1.3900 . ?
C01K C01X 1.3900 . ?
C02T C027 1.3900 . ?
C02T C01P 1.534(5) . ?
C027 C02D 1.3900 . ?
C02D H02K 0.9500 . ?
C02D C035 1.3900 . ?
C035 C01X 1.3900 . ?
C01M C01S 1.439(11) . ?
C01M C02J 1.358(11) . ?
C01P C01O 1.3900 . ?
C01P C02N 1.3900 . ?
C01O H01O 0.9500 . ?
C01O C03I 1.3900 . ?
C03I H03I 0.9500 . ?
C03I C03J 1.3900 . ?
C03J C03K 1.3900 . ?
C03J C020 1.494(9) . ?
C03K H03K 0.9500 . ?
C03K C02N 1.3900 . ?
C02N C01Z 1.446(10) . ?
C01Q C03M 1.522(8) . ?
C01Q C03L 1.384(10) . ?
C01T H01T 0.9500 . ?
C01U H01U 0.9500 . ?
C01U C039 1.3900 . ?
C01U C03M 1.3900 . ?
C039 H039 0.9500 . ?
C039 C02A 1.3900 . ?
C02A C03B 1.3900 . ?
C03B H03B 0.9500 . ?
C03B C01J 1.3900 . ?
C01J C03M 1.3900 . ?
C01J C028 1.473(9) . ?
C01V C021 1.3900 . ?
C01V C03X 1.3900 . ?
C01V C049 1.536(4) . ?
C021 C030 1.3900 . ?
C021 C02Q 1.464(9) . ?
C030 H030 0.9500 . ?
C030 C03Q 1.3900 . ?
C03Q C03A 1.3900 . ?
C03A H03D 0.9500 . ?
C03A C03X 1.3900 . ?
C03X H03X 0.9500 . ?
C01Y H01Y 0.9500 . ?
C01Y C020 1.400(11) . ?
C02C C042 1.433(11) . ?
C02F C02V 1.3900 . ?
C02F C01W 1.3900 . ?
C02V H02V 0.9500 . ?
C02V C01G 1.3900 . ?
C01G C00W 1.3900 . ?
C00W C04G 1.3900 . ?
C04G H04G 0.9500 . ?
C04G C01W 1.3900 . ?
C02G H02A 0.9900 . ?
C02G H02B 0.9900 . ?
C02G C041 1.527(7) . ?
C02G C04K 1.532(7) . ?
C02I H02I 0.9500 . ?
C02I C03L 1.412(11) . ?
C02J H02N 0.9500 . ?
C02J C042 1.458(12) . ?
C02R H02C 0.9900 . ?
C02R H02D 0.9900 . ?
C02R C03P 1.520(7) . ?
C02R C04B 1.522(7) . ?
C02S H02P 0.9900 . ?
C02S H02Q 0.9900 . ?
C02S C05O 1.503(7) . ?
C02X H02E 0.9900 . ?
C02X H02F 0.9900 . ?
C02X C04L 1.534(7) . ?
C02Y H02G 0.9900 . ?
C02Y H02H 0.9900 . ?
C02Y C04K 1.526(7) . ?
C038 H03E 0.9900 . ?
C038 H03F 0.9900 . ?
C038 C05W 1.473(7) . ?
C03P H03A 0.9900 . ?
C03P H03C 0.9900 . ?
C03P C04M 1.526(7) . ?
C03R H03G 0.9900 . ?
C03R H03J 0.9900 . ?
C03R C04X 1.485(7) . ?
C041 H04A 0.9900 . ?
C041 H04B 0.9900 . ?
C041 C04Y 1.521(7) . ?
C04A H04C 0.9900 . ?
C04A H04D 0.9900 . ?
C04A C04U 1.526(7) . ?
C04B H04E 0.9900 . ?
C04B H04I 0.9900 . ?
C04B C04U 1.541(7) . ?
C04C H04Z 0.9900 . ?
C04C H 0.9900 . ?
C04C C05D 1.510(7) . ?
C04D H04 0.9900 . ?
C04D HA 0.9900 . ?
C04D C05P 1.484(7) . ?
C04D C05S 1.475(7) . ?
C04E H1 0.9500 . ?
C04E C03G 1.3900 . ?
C04E C03Y 1.3900 . ?
C03G C049 1.3900 . ?
C049 C03W 1.3900 . ?
C03W H03W 0.9500 . ?
C03W C01D 1.3900 . ?
C01D C03Y 1.3900 . ?
C04I H04J 0.9900 . ?
C04I H04K 0.9900 . ?
C04I C056 1.522(7) . ?
C04K H04L 0.9900 . ?
C04K H04M 0.9900 . ?
C04L H04N 0.9900 . ?
C04L H04O 0.9900 . ?
C04L C04M 1.535(7) . ?
C04M H04P 0.9900 . ?
C04M H04Q 0.9900 . ?
C04S H2 0.9900 . ?
C04S HB 0.9900 . ?
C04S C05Y 1.516(7) . ?
C04T H3 0.9900 . ?
C04T HC 0.9900 . ?
C04T C04X 1.479(7) . ?
C04T C05K 1.486(7) . ?
C04U H04R 0.9900 . ?
C04U H04S 0.9900 . ?
C04V H04T 0.9900 . ?
C04V H04U 0.9900 . ?
C04V C057 1.511(7) . ?
C04X H4 0.9900 . ?
C04X HD 0.9900 . ?
C04Y H04V 0.9900 . ?
C04Y H04W 0.9900 . ?
C04Y C057 1.528(7) . ?
C04Z H5 0.9900 . ?
C04Z HE 0.9900 . ?
C04Z C05R 1.476(7) . ?
C04Z C38 1.477(7) . ?
C050 H05A 0.9900 . ?
C050 H05B 0.9900 . ?
C050 C05F 1.521(7) . ?
C051 H05Q 0.9900 . ?
C051 H05R 0.9900 . ?
C051 C05S 1.475(7) . ?
C052 H05C 0.9900 . ?
C052 H05D 0.9900 . ?
C052 C056 1.551(7) . ?
C052 C05L 1.527(7) . ?
C056 H05E 0.9900 . ?
C056 H05F 0.9900 . ?
C057 H05G 0.9900 . ?
C057 H05H 0.9900 . ?
C059 H05I 0.9900 . ?
C059 H05J 0.9900 . ?
C059 C05B 1.524(7) . ?
C059 C05L 1.525(7) . ?
C05A H10 0.9900 . ?
C05A HF 0.9900 . ?
C05B H05K 0.9900 . ?
C05B H05L 0.9900 . ?
C05B C05F 1.531(7) . ?
C05D H05S 0.9900 . ?
C05D H05T 0.9900 . ?
C05D C38 1.499(8) . ?
C05F H05M 0.9900 . ?
C05F H05N 0.9900 . ?
C05H H05U 0.9900 . ?
C05H H05V 0.9900 . ?
C05H C05O 1.490(7) . ?
C05H C29 1.488(7) . ?
C05I H05W 0.9900 . ?
C05I H05X 0.9900 . ?
C05I C05R 1.495(7) . ?
C05I C05W 1.492(7) . ?
C05K H05Y 0.9900 . ?
C05K HG 0.9900 . ?
C05K C061 1.487(7) . ?
C05L H05O 0.9900 . ?
C05L H05P 0.9900 . ?
C05O H05Z 0.9900 . ?
C05O HH 0.9900 . ?
C05P H05 0.9900 . ?
C05P HI 0.9900 . ?
C05P C29 1.497(7) . ?
C05R H6 0.9900 . ?
C05R HJ 0.9900 . ?
C05S H7 0.9900 . ?
C05S HK 0.9900 . ?
C05W H8 0.9900 . ?
C05W HL 0.9900 . ?
C05Y H9 0.9900 . ?
C05Y HM 0.9900 . ?
C05Y C061 1.499(7) . ?
C061 H06A 0.9900 . ?
C061 H06B 0.9900 . ?
C29 H29A 0.9900 . ?
C29 H29B 0.9900 . ?
C38 H38A 0.9900 . ?
C38 H38B 0.9900 . ?
Cl6 C50 1.718(9) . ?
Cl2 C14 1.708(10) . ?
Cl5 C50 1.722(9) . ?
Cl1 C14 1.729(10) . ?
C7 H7A 0.9800 . ?
C7 H7B 0.9800 . ?
C7 H7C 0.9800 . ?
C7 C17 1.440(9) . ?
C12 H12A 0.9900 . ?
C12 H12B 0.9900 . ?
C12 C17 1.446(9) . ?
C12 C25 1.432(9) . ?
C14 H14A 0.9900 . ?
C14 H14B 0.9900 . ?
C17 H17A 0.9900 . ?
C17 H17B 0.9900 . ?
C22 H22A 0.9900 . ?
C22 H22B 0.9900 . ?
C22 C25 1.427(9) . ?
C22 C26 1.448(9) . ?
C25 H25A 0.9900 . ?
C25 H25B 0.9900 . ?
C26 H26A 0.9800 . ?
C26 H26B 0.9800 . ?
C26 H26C 0.9800 . ?
C50 H50A 0.9900 . ?
C50 H50B 0.9900 . ?

loop_
_geom_torsion_atom_site_label_1
_geom_torsion_atom_site_label_2
_geom_torsion_atom_site_label_3
_geom_torsion_atom_site_label_4
_geom_torsion
_geom_torsion_site_symmetry_1
_geom_torsion_site_symmetry_2
_geom_torsion_site_symmetry_3
_geom_torsion_site_symmetry_4
_geom_torsion_publ_flag
O6 C010 C01R C01I -16.4(9) . . . . ?
O6 C010 C01R C01N 160.6(6) . . . . ?
O1 C00N C036 C03N 156.2(6) . . . . ?
O1 C00N C036 C03H -21.9(9) . . . . ?
N5 C00Y C04V C057 -56.8(13) . . . . ?
N5 C010 C01R C01I 158.0(5) . . . . ?
N5 C010 C01R C01N -25.0(8) . . . . ?
N5 C01G C00W C01N -39.1(5) . . . . ?
N5 C01G C00W C04G 165.2(6) . . . . ?
N9 C038 C05W C05I -13.1(16) . . . . ?
N1 C00N C036 C03N -23.9(8) . . . . ?
N1 C00N C036 C03H 158.0(5) . . . . ?
N1 C02P C033 C01A 166.2(5) . . . . ?
N1 C02P C033 C03N -37.4(5) . . . . ?
N1 C02X C04L C04M -48.0(10) . . . . ?
N7 C015 C03R C04X -69.2(10) . . . . ?
N7 C027 C02D C035 -163.9(5) . . . . ?
N2 C023 C046 C019 -40.3(5) . . . . ?
N2 C023 C046 C031 161.3(5) . . . . ?
N2 C04A C04U C04B -48.2(11) . . . . ?
N12 C02S C05O C05H -77.8(11) . . . . ?
N12 C01D C03Y C04Q -43.0(5) . . . . ?
N12 C01D C03Y C04E 162.9(5) . . . . ?
N3 C04I C056 C052 48.5(11) . . . . ?
N6 C02Y C04K C02G -73.4(10) . . . . ?
C00N N1 C02P C031 -157.4(6) . . . . ?
C00N N1 C02P C033 36.6(8) . . . . ?
C00N N1 C02X C04L -70.1(9) . . . . ?
C00N C036 C03H C02H 178.1(6) . . . . ?
N10 C04C C05D C38 -94.5(11) . . . . ?
N11 C03G C049 C01V -43.4(5) . . . . ?
N11 C03G C049 C03W 156.6(5) . . . . ?
N11 C051 C05S C04D 28.1(15) . . . . ?
N8 C04S C05Y C061 -76.0(11) . . . . ?
C00R C00X C01T C01H -15.9(12) . . . . ?
C00R C00X C02C C014 176.6(7) . . . . ?
C00R C00X C02C C042 2.6(11) . . . . ?
C00R C01Y C020 C01H -11.0(10) . . . . ?
C00R C01Y C020 C03J 154.8(7) . . . . ?
C00T N10 C042 C02C 21.2(12) . . . . ?
C00T N10 C042 C02J -152.7(8) . . . . ?
C00T N10 C04C C05D -84.1(9) . . . . ?
C00T C00R C00X C01T -170.1(7) . . . . ?
C00T C00R C00X C02C 19.0(11) . . . . ?
C00T C00R C01Y C020 -176.1(7) . . . . ?
C00U C02K C04O C034 0.0 . . . . ?
C00U C02K C04O C043 -178.8(6) . . . . ?
C00U C02K C01M C01S -154.3(5) . . . . ?
C00U C02K C01M C02J 13.4(9) . . . . ?
C02K C00U C01L C02W 0.0 . . . . ?
C02K C04O C034 C02W 0.0 . . . . ?
C02K C04O C043 O8 152.3(6) . . . . ?
C02K C04O C043 N9 -29.6(9) . . . . ?
C02K C01M C01S N9 -28.5(10) . . . . ?
C02K C01M C01S C014 153.8(7) . . . . ?
C02K C01M C02J C042 -164.2(7) . . . . ?
C04O C02K C01M C01S 1.0(8) . . . . ?
C04O C02K C01M C02J 168.7(6) . . . . ?
C04O C034 C02W C01L 0.0 . . . . ?
C04O C034 C02W C03Q 151.4(5) . . . . ?
C034 C04O C043 O8 -26.5(9) . . . . ?
C034 C04O C043 N9 151.6(6) . . . . ?
C034 C02W C01L C00U 0.0 . . . . ?
C034 C02W C03Q C030 -180.0(3) . . . . ?
C034 C02W C03Q C03A -24.2(5) . . . . ?
C02W C03Q C03A C03X -155.2(5) . . . . ?
C01L C00U C02K C04O 0.0 . . . . ?
C01L C00U C02K C01M 154.3(5) . . . . ?
C01L C02W C03Q C030 -27.8(5) . . . . ?
C01L C02W C03Q C03A 128.0(3) . . . . ?
N4 C050 C05F C05B -75.0(11) . . . . ?
C00X C00R C00T O7 160.3(8) . . . . ?
C00X C00R C00T N10 -21.2(11) . . . . ?
C00X C00R C01Y C020 3.6(11) . . . . ?
C00X C02C C042 N10 -23.0(11) . . . . ?
C00X C02C C042 C02J 151.0(7) . . . . ?
C00Y N5 C010 O6 -13.2(12) . . . . ?
C00Y N5 C010 C01R 173.0(6) . . . . ?
C00Y N5 C01G C02V 25.5(8) . . . . ?
C00Y N5 C01G C00W -139.9(6) . . . . ?
C00Y C04V C057 C04Y 75.3(14) . . . . ?
C00Z C02B C02U C044 0.0 . . . . ?
C00Z C02B C02U C025 174.3(6) . . . . ?
C00Z C011 C02O C04N -153.6(4) . . . . ?
C00Z C011 C026 C03Z 153.8(4) . . . . ?
C02B C00Z C040 C04J 0.0 . . . . ?
C02B C00Z C011 C02O -21.7(5) . . . . ?
C02B C00Z C011 C026 -176.1(3) . . . . ?
C02B C02U C044 C04J 0.0 . . . . ?
C02B C02U C044 C035 -158.0(5) . . . . ?
C02B C02U C025 O11 -22.4(10) . . . . ?
C02B C02U C025 N8 153.8(6) . . . . ?
C02U C044 C04J C040 0.0 . . . . ?
C02U C044 C035 C02D 165.8(3) . . . . ?
C02U C044 C035 C01X 10.3(5) . . . . ?
C044 C02U C025 O11 151.9(7) . . . . ?
C044 C02U C025 N8 -31.8(9) . . . . ?
C044 C04J C040 C00Z 0.0 . . . . ?
C044 C035 C01X N8 -42.8(5) . . . . ?
C044 C035 C01X C01K 156.1(5) . . . . ?
C04J C044 C035 C02D 7.8(6) . . . . ?
C04J C044 C035 C01X -147.8(3) . . . . ?
C040 C00Z C02B C02U 0.0 . . . . ?
C040 C00Z C011 C02O 138.1(3) . . . . ?
C040 C00Z C011 C026 -16.3(5) . . . . ?
C010 N5 C00Y C04V -97.7(9) . . . . ?
C010 N5 C01G C02V -157.7(6) . . . . ?
C010 N5 C01G C00W 36.9(8) . . . . ?
C010 C01R C01N C03U -177.0(6) . . . . ?
C010 C01R C01N C00W 21.3(6) . . . . ?
C011 C00Z C02B C02U 159.3(5) . . . . ?
C011 C00Z C040 C04J -159.6(5) . . . . ?
C011 C02O C04N C04Q 0.0 . . . . ?
C02O C011 C026 C03Z 0.0 . . . . ?
C02O C04N C04Q C03Z 0.0 . . . . ?
C02O C04N C04Q C03Y 158.2(5) . . . . ?
C04N C04Q C03Z C026 0.0 . . . . ?
C04N C04Q C03Z C03C 179.4(5) . . . . ?
C04N C04Q C03Y C04E 10.3(5) . . . . ?
C04N C04Q C03Y C01D -143.5(3) . . . . ?
C04Q C03Z C026 C011 0.0 . . . . ?
C04Q C03Z C03C N12 -31.2(8) . . . . ?
C04Q C03Z C03C O10 159.1(5) . . . . ?
C03Z C04Q C03Y C04E 169.4(3) . . . . ?
C03Z C04Q C03Y C01D 15.6(4) . . . . ?
C026 C011 C02O C04N 0.0 . . . . ?
C026 C03Z C03C N12 148.2(6) . . . . ?
C026 C03Z C03C O10 -21.4(9) . . . . ?
C012 C01C C03F C048 0.0 . . . . ?
C012 C01C C03F C037 175.9(5) . . . . ?
C012 C024 C02M C03V -155.7(5) . . . . ?
C01C C012 C016 C047 0.0 . . . . ?
C01C C012 C024 C04H -172.9(3) . . . . ?
C01C C012 C024 C02M -17.3(5) . . . . ?
C01C C03F C048 C047 0.0 . . . . ?
C01C C03F C048 C01B -156.3(5) . . . . ?
C01C C03F C037 O4 -21.5(9) . . . . ?
C01C C03F C037 N4 153.4(5) . . . . ?
C03F C048 C047 C016 0.0 . . . . ?
C03F C048 C01B C02I 175.0(6) . . . . ?
C03F C048 C01B C03D -3.7(8) . . . . ?
C048 C03F C037 O4 154.3(6) . . . . ?
C048 C03F C037 N4 -30.7(8) . . . . ?
C048 C047 C016 C012 0.0 . . . . ?
C048 C01B C02I C03L -169.4(6) . . . . ?
C048 C01B C03D N4 -16.6(10) . . . . ?
C048 C01B C03D C018 156.3(7) . . . . ?
C047 C048 C01B C02I 18.6(8) . . . . ?
C047 C048 C01B C03D -160.1(6) . . . . ?
C016 C012 C01C C03F 0.0 . . . . ?
C016 C012 C024 C04H -17.7(5) . . . . ?
C016 C012 C024 C02M 138.0(3) . . . . ?
C014 C02C C042 N10 162.6(7) . . . . ?
C014 C02C C042 C02J -23.4(11) . . . . ?
C015 N7 C027 C02T -136.5(6) . . . . ?
C015 N7 C027 C02D 27.5(8) . . . . ?
C015 N7 C01Z O12 -11.5(10) . . . . ?
C015 N7 C01Z C02N 167.0(6) . . . . ?
C015 C03R C04X C04T 101.9(12) . . . . ?
C017 C01I C01R C010 177.0(5) . . . . ?
C017 C01I C01R C01N 0.0 . . . . ?
C01I C017 C03O C03U 0.0 . . . . ?
C01I C017 C02H C01E -17.5(5) . . . . ?
C01I C017 C02H C03H -172.4(3) . . . . ?
C01I C01R C01N C03U 0.0 . . . . ?
C01I C01R C01N C00W -161.7(5) . . . . ?
C01R C01N C03U C03O 0.0 . . . . ?
C01R C01N C00W C01G 9.7(5) . . . . ?
C01R C01N C00W C04G 165.2(3) . . . . ?
C01N C03U C03O C017 0.0 . . . . ?
C01N C00W C04G C01W -154.3(5) . . . . ?
C03U C01N C00W C01G -151.7(3) . . . . ?
C03U C01N C00W C04G 3.9(6) . . . . ?
C03O C017 C01I C01R 0.0 . . . . ?
C03O C017 C02H C01E 138.2(3) . . . . ?
C03O C017 C02H C03H -16.6(5) . . . . ?
C018 C01Q C03M C01U 13.2(10) . . . . ?
C018 C01Q C03M C01J 169.6(6) . . . . ?
C018 C01Q C03L N3 165.0(7) . . . . ?
C018 C01Q C03L C02I -19.2(12) . . . . ?
C019 C02Z C04F C02E 0.0 . . . . ?
C019 C022 C03S N2 -27.9(9) . . . . ?
C019 C022 C03S O2 152.0(8) . . . . ?
C019 C046 C031 C02P -156.6(5) . . . . ?
C02Z C019 C022 C02L 0.0 . . . . ?
C02Z C019 C022 C03S 178.9(6) . . . . ?
C02Z C019 C046 C023 -144.7(3) . . . . ?
C02Z C019 C046 C031 13.2(6) . . . . ?
C02Z C04F C02E C02L 0.0 . . . . ?
C02Z C04F C02E C02A -158.9(5) . . . . ?
C04F C02E C02L C022 0.0 . . . . ?
C04F C02E C02A C039 135.2(3) . . . . ?
C04F C02E C02A C03B -17.3(5) . . . . ?
C02E C02L C022 C019 0.0 . . . . ?
C02E C02L C022 C03S -178.9(6) . . . . ?
C02E C02A C03B C01J 151.4(5) . . . . ?
C02L C02E C02A C039 -23.8(5) . . . . ?
C02L C02E C02A C03B -176.3(3) . . . . ?
C02L C022 C03S N2 151.0(5) . . . . ?
C02L C022 C03S O2 -29.1(11) . . . . ?
C022 C019 C02Z C04F 0.0 . . . . ?
C022 C019 C046 C023 11.3(5) . . . . ?
C022 C019 C046 C031 169.3(3) . . . . ?
C01A C023 C046 C019 158.5(5) . . . . ?
C01A C023 C046 C031 0.0 . . . . ?
C01A C033 C03N C029 5.1(5) . . . . ?
C01A C033 C03N C036 166.3(3) . . . . ?
C023 N2 C03S O2 177.8(8) . . . . ?
C023 N2 C03S C022 -2.3(10) . . . . ?
C023 N2 C04A C04U 91.0(9) . . . . ?
C023 C01A C033 C02P 0.0 . . . . ?
C023 C01A C033 C03N -154.5(5) . . . . ?
C023 C046 C031 C02P 0.0 . . . . ?
C046 C019 C02Z C04F 155.1(5) . . . . ?
C046 C019 C022 C02L -155.9(5) . . . . ?
C046 C019 C022 C03S 23.0(6) . . . . ?
C046 C031 C02P N1 -165.6(5) . . . . ?
C046 C031 C02P C033 0.0 . . . . ?
C031 C02P C033 C01A 0.0 . . . . ?
C031 C02P C033 C03N 156.4(4) . . . . ?
C02P N1 C00N O1 175.1(7) . . . . ?
C02P N1 C00N C036 -4.8(10) . . . . ?
C02P N1 C02X C04L 93.4(7) . . . . ?
C02P C033 C03N C029 -150.9(3) . . . . ?
C02P C033 C03N C036 10.3(5) . . . . ?
C033 C01A C023 N2 -160.6(5) . . . . ?
C033 C01A C023 C046 0.0 . . . . ?
C033 C03N C036 C00N 20.4(6) . . . . ?
C033 C03N C036 C03H -161.5(5) . . . . ?
C01B C048 C047 C016 155.4(5) . . . . ?
C01B C02I C03L N3 -172.5(7) . . . . ?
C01B C02I C03L C01Q 11.6(11) . . . . ?
C01E C029 C03N C033 160.5(5) . . . . ?
C01E C029 C03N C036 0.0 . . . . ?
C029 C01E C02H C017 -153.8(5) . . . . ?
C029 C01E C02H C03H 0.0 . . . . ?
C029 C03N C036 C00N -178.1(6) . . . . ?
C029 C03N C036 C03H 0.0 . . . . ?
C03N C036 C03H C02H 0.0 . . . . ?
C036 C03H C02H C017 154.6(5) . . . . ?
C036 C03H C02H C01E 0.0 . . . . ?
C02H C017 C01I C01R 155.1(5) . . . . ?
C02H C017 C03O C03U -155.1(5) . . . . ?
C02H C01E C029 C03N 0.0 . . . . ?
C01F C03E C04H C024 0.0 . . . . ?
C01F C03E C04P N6 -26.4(9) . . . . ?
C01F C03E C04P O5 157.7(7) . . . . ?
C01F C02F C02V C01G -156.7(5) . . . . ?
C01F C02F C01W N6 -39.3(5) . . . . ?
C01F C02F C01W C04G 157.9(5) . . . . ?
C03E C01F C03V C02M 0.0 . . . . ?
C03E C01F C02F C02V 167.9(3) . . . . ?
C03E C01F C02F C01W 10.2(5) . . . . ?
C03E C04H C024 C012 154.5(5) . . . . ?
C03E C04H C024 C02M 0.0 . . . . ?
C04H C03E C04P N6 152.7(6) . . . . ?
C04H C03E C04P O5 -23.2(10) . . . . ?
C04H C024 C02M C03V 0.0 . . . . ?
C024 C012 C01C C03F 154.2(5) . . . . ?
C024 C012 C016 C047 -155.1(4) . . . . ?
C024 C02M C03V C01F 0.0 . . . . ?
C03V C01F C03E C04H 0.0 . . . . ?
C03V C01F C03E C04P 179.1(6) . . . . ?
C03V C01F C02F C02V 11.5(6) . . . . ?
C03V C01F C02F C01W -146.2(3) . . . . ?
C01K C02T C027 N7 163.9(6) . . . . ?
C01K C02T C027 C02D 0.0 . . . . ?
C01K C02T C01P C01O 6.5(5) . . . . ?
C01K C02T C01P C02N 164.1(3) . . . . ?
C02T C01K C01X N8 -159.5(6) . . . . ?
C02T C01K C01X C035 0.0 . . . . ?
C02T C027 C02D C035 0.0 . . . . ?
C02T C01P C01O C03I 156.2(5) . . . . ?
C02T C01P C02N C03K -158.3(5) . . . . ?
C02T C01P C02N C01Z 21.0(6) . . . . ?
C027 N7 C015 C03R 73.7(9) . . . . ?
C027 N7 C01Z O12 169.2(6) . . . . ?
C027 N7 C01Z C02N -12.3(9) . . . . ?
C027 C02T C01P C01O -149.7(3) . . . . ?
C027 C02T C01P C02N 7.9(5) . . . . ?
C027 C02D C035 C044 -153.9(5) . . . . ?
C027 C02D C035 C01X 0.0 . . . . ?
C02D C035 C01X N8 161.1(5) . . . . ?
C02D C035 C01X C01K 0.0 . . . . ?
C035 C044 C04J C040 157.2(5) . . . . ?
C01X N8 C025 O11 173.4(7) . . . . ?
C01X N8 C025 C02U -2.9(11) . . . . ?
C01X N8 C04S C05Y 89.1(9) . . . . ?
C01X C01K C02T C027 0.0 . . . . ?
C01X C01K C02T C01P -155.0(5) . . . . ?
C01M C02K C04O C034 -155.2(5) . . . . ?
C01M C02K C04O C043 26.0(6) . . . . ?
C01M C02J C042 N10 -170.2(7) . . . . ?
C01M C02J C042 C02C 15.7(12) . . . . ?
C01P C02T C027 N7 -39.8(5) . . . . ?
C01P C02T C027 C02D 156.3(5) . . . . ?
C01P C01O C03I C03J 0.0 . . . . ?
C01P C02N C01Z O12 158.6(6) . . . . ?
C01P C02N C01Z N7 -19.8(9) . . . . ?
C01O C01P C02N C03K 0.0 . . . . ?
C01O C01P C02N C01Z 179.2(6) . . . . ?
C01O C03I C03J C03K 0.0 . . . . ?
C01O C03I C03J C020 -157.0(5) . . . . ?
C03I C03J C03K C02N 0.0 . . . . ?
C03I C03J C020 C01H 146.0(6) . . . . ?
C03I C03J C020 C01Y -19.6(8) . . . . ?
C03J C03K C02N C01P 0.0 . . . . ?
C03J C03K C02N C01Z -179.3(6) . . . . ?
C03K C03J C020 C01H -10.7(8) . . . . ?
C03K C03J C020 C01Y -176.3(6) . . . . ?
C03K C02N C01Z O12 -22.1(10) . . . . ?
C03K C02N C01Z N7 159.5(5) . . . . ?
C02N C01P C01O C03I 0.0 . . . . ?
C01Q C018 C03D N4 -172.8(7) . . . . ?
C01Q C018 C03D C01B 14.4(11) . . . . ?
C01S N9 C038 C05W 71.8(11) . . . . ?
C01S N9 C043 O8 -179.9(7) . . . . ?
C01S N9 C043 C04O 2.0(11) . . . . ?
C01S C014 C02C C00X -161.6(8) . . . . ?
C01S C014 C02C C042 12.3(11) . . . . ?
C01S C01M C02J C042 3.4(11) . . . . ?
C01T C00X C02C C014 6.3(13) . . . . ?
C01T C00X C02C C042 -167.7(8) . . . . ?
C01T C01H C020 C03J -160.8(7) . . . . ?
C01T C01H C020 C01Y 5.4(10) . . . . ?
C01U C039 C02A C02E -151.9(5) . . . . ?
C01U C039 C02A C03B 0.0 . . . . ?
C039 C01U C03M C01Q 155.3(6) . . . . ?
C039 C01U C03M C01J 0.0 . . . . ?
C039 C02A C03B C01J 0.0 . . . . ?
C02A C02E C02L C022 158.3(5) . . . . ?
C02A C03B C01J C03M 0.0 . . . . ?
C02A C03B C01J C028 176.5(6) . . . . ?
C03B C01J C03M C01Q -156.3(5) . . . . ?
C03B C01J C03M C01U 0.0 . . . . ?
C03B C01J C028 O3 -23.3(11) . . . . ?
C03B C01J C028 N3 156.7(5) . . . . ?
C03M C01Q C03L N3 -23.6(11) . . . . ?
C03M C01Q C03L C02I 152.3(7) . . . . ?
C03M C01U C039 C02A 0.0 . . . . ?
C03M C01J C028 O3 153.1(7) . . . . ?
C03M C01J C028 N3 -26.9(9) . . . . ?
C01V C021 C030 C03Q 0.0 . . . . ?
C01V C021 C02Q O9 153.4(7) . . . . ?
C01V C021 C02Q N11 -32.8(9) . . . . ?
C01V C049 C03W C01D -158.4(5) . . . . ?
C021 C01V C03X C03A 0.0 . . . . ?
C021 C01V C049 C03G 11.6(5) . . . . ?
C021 C01V C049 C03W 171.1(3) . . . . ?
C021 C030 C03Q C02W 155.2(5) . . . . ?
C021 C030 C03Q C03A 0.0 . . . . ?
C030 C021 C02Q O9 -18.6(10) . . . . ?
C030 C021 C02Q N11 155.3(6) . . . . ?
C030 C03Q C03A C03X 0.0 . . . . ?
C03Q C02W C01L C00U -151.1(5) . . . . ?
C03Q C03A C03X C01V 0.0 . . . . ?
C03X C01V C021 C030 0.0 . . . . ?
C03X C01V C021 C02Q -172.2(6) . . . . ?
C03X C01V C049 C03G -149.7(3) . . . . ?
C03X C01V C049 C03W 9.8(6) . . . . ?
C01Y C00R C00T O7 -20.0(11) . . . . ?
C01Y C00R C00T N10 158.5(7) . . . . ?
C01Y C00R C00X C01T 10.2(11) . . . . ?
C01Y C00R C00X C02C -160.7(7) . . . . ?
C01Z N7 C015 C03R -105.6(8) . . . . ?
C01Z N7 C027 C02T 42.8(7) . . . . ?
C01Z N7 C027 C02D -153.2(5) . . . . ?
C020 C01H C01T C00X 8.2(11) . . . . ?
C020 C03J C03K C02N 155.5(5) . . . . ?
C025 N8 C01X C01K -158.2(6) . . . . ?
C025 N8 C01X C035 41.3(8) . . . . ?
C025 N8 C04S C05Y -92.0(9) . . . . ?
C025 C02U C044 C04J -174.5(6) . . . . ?
C025 C02U C044 C035 27.5(6) . . . . ?
C028 N3 C03L C01Q 24.7(11) . . . . ?
C028 N3 C03L C02I -151.2(8) . . . . ?
C028 N3 C04I C056 -129.2(8) . . . . ?
C028 C01J C03M C01Q 27.4(7) . . . . ?
C028 C01J C03M C01U -176.3(6) . . . . ?
C02C C00X C01T C01H 154.3(8) . . . . ?
C02C C014 C01S N9 -170.7(7) . . . . ?
C02C C014 C01S C01M 7.0(12) . . . . ?
C02F C01F C03E C04H -156.9(5) . . . . ?
C02F C01F C03E C04P 22.2(6) . . . . ?
C02F C01F C03V C02M 155.1(5) . . . . ?
C02F C02V C01G N5 -165.2(5) . . . . ?
C02F C02V C01G C00W 0.0 . . . . ?
C02V C02F C01W N6 162.8(5) . . . . ?
C02V C02F C01W C04G 0.0 . . . . ?
C02V C01G C00W C01N 155.7(5) . . . . ?
C02V C01G C00W C04G 0.0 . . . . ?
C01G N5 C00Y C04V 79.2(9) . . . . ?
C01G N5 C010 O6 169.8(7) . . . . ?
C01G N5 C010 C01R -4.0(9) . . . . ?
C01G C00W C04G C01W 0.0 . . . . ?
C00W C01N C03U C03O 160.6(5) . . . . ?
C00W C04G C01W N6 -162.5(5) . . . . ?
C00W C04G C01W C02F 0.0 . . . . ?
C01W N6 C02Y C04K 73.5(9) . . . . ?
C01W N6 C04P O5 172.4(7) . . . . ?
C01W N6 C04P C03E -3.4(10) . . . . ?
C01W C02F C02V C01G 0.0 . . . . ?
C02G C041 C04Y C057 179.0(8) . . . . ?
C02I C01B C03D N4 164.8(7) . . . . ?
C02I C01B C03D C018 -22.3(11) . . . . ?
C02J C01M C01S N9 162.9(7) . . . . ?
C02J C01M C01S C014 -14.9(11) . . . . ?
C02Q N11 C03G C04E -164.8(6) . . . . ?
C02Q N11 C03G C049 39.0(8) . . . . ?
C02Q N11 C051 C05S -106.6(10) . . . . ?
C02Q C021 C030 C03Q 171.7(6) . . . . ?
C02R C03P C04M C04L 169.1(7) . . . . ?
C02R C04B C04U C04A -70.2(10) . . . . ?
C02S N12 C03C O10 -19.6(12) . . . . ?
C02S N12 C03C C03Z 171.5(6) . . . . ?
C02S N12 C01D C03W 29.5(7) . . . . ?
C02S N12 C01D C03Y -133.3(5) . . . . ?
C02X N1 C00N O1 -22.3(11) . . . . ?
C02X N1 C00N C036 157.9(6) . . . . ?
C02X N1 C02P C031 40.1(7) . . . . ?
C02X N1 C02P C033 -126.0(5) . . . . ?
C02X C04L C04M C03P -62.8(10) . . . . ?
C02Y N6 C01W C02F -136.3(6) . . . . ?
C02Y N6 C01W C04G 26.6(8) . . . . ?
C02Y N6 C04P O5 -14.7(12) . . . . ?
C02Y N6 C04P C03E 169.5(6) . . . . ?
C037 N4 C03D C018 -158.9(7) . . . . ?
C037 N4 C03D C01B 13.9(11) . . . . ?
C037 N4 C050 C05F -89.6(8) . . . . ?
C037 C03F C048 C047 -175.9(5) . . . . ?
C037 C03F C048 C01B 27.8(6) . . . . ?
C038 N9 C01S C014 36.0(11) . . . . ?
C038 N9 C01S C01M -141.7(7) . . . . ?
C038 N9 C043 O8 -11.3(11) . . . . ?
C038 N9 C043 C04O 170.7(6) . . . . ?
C03C N12 C02S C05O -91.9(9) . . . . ?
C03C N12 C01D C03W -162.9(6) . . . . ?
C03C N12 C01D C03Y 34.4(8) . . . . ?
C03C C03Z C026 C011 -179.4(6) . . . . ?
C03D N4 C037 O4 -175.7(7) . . . . ?
C03D N4 C037 C03F 9.3(10) . . . . ?
C03D N4 C050 C05F 69.5(8) . . . . ?
C03D C018 C01Q C03M -164.9(7) . . . . ?
C03D C018 C01Q C03L 5.9(11) . . . . ?
C03D C01B C02I C03L 9.2(11) . . . . ?
C03L N3 C028 O3 -179.7(8) . . . . ?
C03L N3 C028 C01J 0.3(11) . . . . ?
C03L N3 C04I C056 39.5(10) . . . . ?
C03L C01Q C03M C01U -157.7(6) . . . . ?
C03L C01Q C03M C01J -1.4(8) . . . . ?
C03P C02R C04B C04U 162.1(7) . . . . ?
C03S N2 C023 C01A -161.6(6) . . . . ?
C03S N2 C023 C046 37.2(8) . . . . ?
C03S N2 C04A C04U -72.8(10) . . . . ?
C041 C02G C04K C02Y 95.1(10) . . . . ?
C041 C04Y C057 C04V -143.5(9) . . . . ?
C042 N10 C00T O7 179.2(8) . . . . ?
C042 N10 C00T C00R 0.8(11) . . . . ?
C042 N10 C04C C05D 80.1(10) . . . . ?
C043 N9 C01S C014 -155.3(8) . . . . ?
C043 N9 C01S C01M 27.0(11) . . . . ?
C043 N9 C038 C05W -96.9(10) . . . . ?
C043 C04O C034 C02W 178.8(6) . . . . ?
C04A N2 C023 C01A 35.1(8) . . . . ?
C04A N2 C023 C046 -126.1(6) . . . . ?
C04A N2 C03S O2 -19.0(12) . . . . ?
C04A N2 C03S C022 160.9(7) . . . . ?
C04B C02R C03P C04M -167.4(7) . . . . ?
C04C N10 C00T O7 -16.8(12) . . . . ?
C04C N10 C00T C00R 164.8(7) . . . . ?
C04C N10 C042 C02C -142.1(8) . . . . ?
C04C N10 C042 C02J 44.1(11) . . . . ?
C04C C05D C38 C04Z 99.6(12) . . . . ?
C04D C05P C29 C05H 79.9(14) . . . . ?
C04E C03G C049 C01V 160.0(5) . . . . ?
C04E C03G C049 C03W 0.0 . . . . ?
C03G N11 C02Q O9 173.9(7) . . . . ?
C03G N11 C02Q C021 0.0(11) . . . . ?
C03G N11 C051 C05S 61.0(10) . . . . ?
C03G C04E C03Y C04Q -152.2(5) . . . . ?
C03G C04E C03Y C01D 0.0 . . . . ?
C03G C049 C03W C01D 0.0 . . . . ?
C049 C01V C021 C030 -161.4(5) . . . . ?
C049 C01V C021 C02Q 26.4(6) . . . . ?
C049 C01V C03X C03A 160.8(5) . . . . ?
C049 C03W C01D N12 -162.2(5) . . . . ?
C049 C03W C01D C03Y 0.0 . . . . ?
C03W C01D C03Y C04Q 154.1(5) . . . . ?
C03W C01D C03Y C04E 0.0 . . . . ?
C01D N12 C02S C05O 76.2(9) . . . . ?
C01D N12 C03C O10 172.7(7) . . . . ?
C01D N12 C03C C03Z 3.8(10) . . . . ?
C03Y C04Q C03Z C026 -159.3(4) . . . . ?
C03Y C04Q C03Z C03C 20.1(6) . . . . ?
C03Y C04E C03G N11 -154.8(6) . . . . ?
C03Y C04E C03G C049 0.0 . . . . ?
C04I N3 C028 O3 -11.6(12) . . . . ?
C04I N3 C028 C01J 168.4(6) . . . . ?
C04I N3 C03L C01Q -143.5(7) . . . . ?
C04I N3 C03L C02I 40.6(10) . . . . ?
C04K C02G C041 C04Y -169.4(8) . . . . ?
C04P N6 C01W C02F 36.7(8) . . . . ?
C04P N6 C01W C04G -160.5(6) . . . . ?
C04P N6 C02Y C04K -99.4(9) . . . . ?
C04P C03E C04H C024 -179.1(6) . . . . ?
C04S N8 C01X C01K 20.7(9) . . . . ?
C04S N8 C01X C035 -139.8(6) . . . . ?
C04S N8 C025 O11 -5.5(12) . . . . ?
C04S N8 C025 C02U 178.2(6) . . . . ?
C04S C05Y C061 C05K 102.7(11) . . . . ?
C04T C05K C061 C05Y -159.0(10) . . . . ?
C04X C04T C05K C061 162.7(10) . . . . ?
C050 N4 C037 O4 -18.6(10) . . . . ?
C050 N4 C037 C03F 166.4(5) . . . . ?
C050 N4 C03D C018 44.0(9) . . . . ?
C050 N4 C03D C01B -143.2(7) . . . . ?
C051 N11 C02Q O9 -18.4(12) . . . . ?
C051 N11 C02Q C021 167.7(6) . . . . ?
C051 N11 C03G C04E 27.7(8) . . . . ?
C051 N11 C03G C049 -128.5(6) . . . . ?
C056 C052 C05L C059 81.8(10) . . . . ?
C059 C05B C05F C050 106.3(11) . . . . ?
C05B C059 C05L C052 85.8(11) . . . . ?
C05K C04T C04X C03R -161.7(10) . . . . ?
C05L C052 C056 C04I -166.9(8) . . . . ?
C05L C059 C05B C05F 174.8(8) . . . . ?
C05O C05H C29 C05P 165.9(11) . . . . ?
C05P C04D C05S C051 -172.3(11) . . . . ?
C05R C04Z C38 C05D -175(3) . . . . ?
C05R C05I C05W C038 -94.7(14) . . . . ?
C05S C04D C05P C29 84.0(12) . . . . ?
C05W C05I C05R C04Z 150.2(11) . . . . ?
C29 C05H C05O C02S 137.9(11) . . . . ?
C38 C04Z C05R C05I 34(4) . . . . ?
C17 C12 C25 C22 175.3(17) . . . . ?
C25 C12 C17 C7 178.3(17) . . . . ?
C26 C22 C25 C12 67(3) . . . . ?

loop_
_smtbx_masks_void_nr
_smtbx_masks_void_average_x
_smtbx_masks_void_average_y
_smtbx_masks_void_average_z
_smtbx_masks_void_volume
_smtbx_masks_void_count_electrons
_smtbx_masks_void_content
1 0.051 -0.074 -0.230 2311.5 546.6 ?
2 0.439 0.047 0.445 14.4 0.0 ?
